data_7039522
loop_
_publ_author_name
'Bakkar, Assil'
'Cobo, Saioa'
'Lafolet, Fr\'ed\'eric'
'Roldan, Diego'
'Jacquet, Margot'
'Bucher, Christophe'
'Royal, Guy'
'Saint-Aman, Eric'

_publ_section_title
;
 Dimethyldihydropyrene-cyclophanediene photochromic couple functionalized
 with terpyridyl metal complexes as multi-addressable redox- and
 photo-switches.
;
_journal_issue 35
_journal_name_full 'Dalton transactions (Cambridge, England : 2003)'
_journal_page_first 13700
_journal_page_last 13708
_journal_paper_doi 10.1039/c6dt00843g
_journal_volume 45
_journal_year 2016
_chemical_formula_moiety
'C94 H90 N6 Zn, B F4, 4.33(C H4 O), C0.91 H2.72 B0.5 F1.26 O0.91, 0.49(H2 O), 1.25(O), 0.5(Cl), H2 O0.5, 0.76(F)'
_chemical_formula_sum 'C99.24 H113.02 B1.5 Cl0.5 F6.02 N6 O7.47 Zn'
_chemical_formula_weight 1722.96
_chemical_name_systematic
;
 ? 
;
_space_group_crystal_system triclinic
_space_group_IT_number 2
_space_group_name_Hall '-P 1'
_space_group_name_H-M_alt 'P -1'
_symmetry_space_group_name_Hall '-P 1'
_symmetry_space_group_name_H-M 'P -1'
_atom_sites_solution_hydrogens geom
_atom_sites_solution_primary direct
_atom_sites_solution_secondary difmap
_audit_creation_date 2016-02-04
_audit_creation_method
;
  Olex2 1.1
  (compiled Sep 28 2011 20:36:17, GUI svn.r3906)
;
_audit_update_record
;
2016-04-06 deposited with the CCDC.
2016-05-09 downloaded from the CCDC.
;
_cell_angle_alpha 103.94(2)
_cell_angle_beta 91.56(5)
_cell_angle_gamma 91.38(4)
_cell_formula_units_Z 2
_cell_length_a 9.4857(19)
_cell_length_b 16.519(3)
_cell_length_c 30.909(6)
_cell_measurement_reflns_used 28336
_cell_measurement_temperature 200
_cell_measurement_theta_max 25.261
_cell_measurement_theta_min 1.358
_cell_volume 4696.5(16)
_computing_cell_refinement EvalCCD
_computing_data_collection Collect
_computing_data_reduction EvalCCD
_computing_molecular_graphics
;
O. V. Dolomanov, L. J. Bourhis, R. J. Gildea, J. A. K. Howard and H. Puschmann,
OLEX2: a complete structure solution, refinement and analysis program.
J. Appl. Cryst. (2009). 42, 339-341.
;
_computing_publication_material
;
O. V. Dolomanov, L. J. Bourhis, R. J. Gildea, J. A. K. Howard and H. Puschmann,
OLEX2: a complete structure solution, refinement and analysis program.
J. Appl. Cryst. (2009). 42, 339-341.
;
_computing_structure_refinement
;
SHELXL, G.M. Sheldrick, Acta Cryst.
(2008). A64, 112-122
;
_computing_structure_solution 'SHELXS-97 (Sheldrick, 1990)'
_diffrn_ambient_temperature 200
_diffrn_detector 'CCD area detector'
_diffrn_detector_type 'APEX II'
_diffrn_measured_fraction_theta_full 0.889
_diffrn_measured_fraction_theta_max 0.868
_diffrn_measurement_device_type 'Bruker-AXS-enraf-nonius KappaAPEXII'
_diffrn_measurement_method 'Phi and omega scans'
_diffrn_radiation_collimation 'Montel optic'
_diffrn_radiation_detector CCD
_diffrn_radiation_monochromator 'Multilayer mirrors'
_diffrn_radiation_probe x-ray
_diffrn_radiation_type MoK\a
_diffrn_radiation_wavelength 0.71073
_diffrn_reflns_av_R_equivalents 0.0939
_diffrn_reflns_av_unetI/netI 0.1387
_diffrn_reflns_Laue_measured_fraction_full 0.889
_diffrn_reflns_Laue_measured_fraction_max 0.868
_diffrn_reflns_limit_h_max 11
_diffrn_reflns_limit_h_min -11
_diffrn_reflns_limit_k_max 19
_diffrn_reflns_limit_k_min -19
_diffrn_reflns_limit_l_max 36
_diffrn_reflns_limit_l_min -36
_diffrn_reflns_number 28336
_diffrn_reflns_point_group_measured_fraction_full 0.889
_diffrn_reflns_point_group_measured_fraction_max 0.868
_diffrn_reflns_theta_full 25.000
_diffrn_reflns_theta_max 25.261
_diffrn_reflns_theta_min 1.358
_diffrn_source 'Incoatec ISG250'
_diffrn_source_target Mo
_diffrn_source_type 'Microfocus sealed tube'
_exptl_absorpt_coefficient_mu 0.344
_exptl_absorpt_correction_T_max 1.0000
_exptl_absorpt_correction_T_min 0.4929
_exptl_absorpt_correction_type multi-scan
_exptl_absorpt_process_details
;
? was used for absorption correction.
R(int) was 0.1459 before and 0.1010 after correction.
The Ratio of minimum to maximum transmission is 0.4929.
The \l/2 correction factor is Not present.
;
_exptl_crystal_colour black
_exptl_crystal_colour_primary black
_exptl_crystal_density_diffrn 1.218
_exptl_crystal_density_method 'not measured'
_exptl_crystal_description block
_exptl_crystal_F_000 1821
_exptl_crystal_size_max 0.28
_exptl_crystal_size_mid 0.24
_exptl_crystal_size_min 0.2
_refine_diff_density_max 0.962
_refine_diff_density_min -0.617
_refine_diff_density_rms 0.135
_refine_ls_extinction_method none
_refine_ls_goodness_of_fit_ref 1.147
_refine_ls_hydrogen_treatment mixed
_refine_ls_matrix_type full
_refine_ls_number_parameters 1514
_refine_ls_number_reflns 14791
_refine_ls_number_restraints 1926
_refine_ls_restrained_S_all 1.086
_refine_ls_R_factor_all 0.2038
_refine_ls_R_factor_gt 0.1635
_refine_ls_shift/su_max 0.008
_refine_ls_shift/su_mean 0.001
_refine_ls_structure_factor_coef Fsqd
_refine_ls_weighting_details 'calc w=1/[\s^2^(Fo^2^)+(0.1648P)^2^+22.8905P] where P=(Fo^2^+2Fc^2^)/3'
_refine_ls_weighting_scheme calc
_refine_ls_wR_factor_gt 0.3959
_refine_ls_wR_factor_ref 0.4251
_reflns_Friedel_coverage 0.000
_reflns_number_gt 10944
_reflns_number_total 14791
_reflns_threshold_expression >2sigma(I)
_cod_data_source_file c6dt00843g2.cif
_cod_data_source_block nanny
_cod_depositor_comments 'Adding full bibliography for 7039522.cif.'
_cod_original_cell_volume 4696.4(16)
_cod_original_formula_sum 'C99.24 H113.02 B1.50 Cl0.50 F6.02 N6 O7.47 Zn'
_cod_database_code 7039522
_shelx_space_group_comment
;
The symmetry employed for this shelxl refinement is uniquely defined
by the following loop, which should always be used as a source of
symmetry information in preference to the above space-group names.
They are only intended as comments.
;
_olex2_refinement_description
;
1. Fixed Uiso
 At 1.2 times of:
  All C(H) groups
 At 1.5 times of:
  All C(H,H,H) groups, All O(H) groups, All O(H,H) groups
2. Restrained distances
 C30D-C29D
 2.5 with sigma of 0.02
 C32A-C34A
 2.5 with sigma of 0.02
 F3B-B1
 1.3 with sigma of 0.02
 B1-F2B
 1.3 with sigma of 0.02
 B1-F1B
 1.3 with sigma of 0.02
 F4B-B1
 1.3 with sigma of 0.02
 B15A-F3A
 1.3 with sigma of 0.02
 B15A-F2A
 1.3 with sigma of 0.02
 B15A-F1A
 1.3 with sigma of 0.02
 B15A-F4A
 1.3 with sigma of 0.02
 C32C-C31A
 1.5 with sigma of 0.02
 C34C-C31A
 1.5 with sigma of 0.02
 C31A-C33C
 1.5 with sigma of 0.02
 C29C-C27A
 1.5 with sigma of 0.02
 C27A-C30C
 1.5 with sigma of 0.02
 C27A-C28C
 1.5 with sigma of 0.02
 C31B-C33D
 1.5 with sigma of 0.02
 C31B-C34D
 1.5 with sigma of 0.02
 C31B-C32D
 1.5 with sigma of 0.02
 O40-C40
 1.5 with sigma of 0.02
 O39-C39
 1.5 with sigma of 0.02
 B2-F6A
 1.3 with sigma of 0.02
 B2-F7B
 1.3 with sigma of 0.02
 B2-F5A
 1.3 with sigma of 0.02
 B2-F7A
 1.3 with sigma of 0.02
 B2-F8B
 1.3 with sigma of 0.02
 B2-F6B
 1.3 with sigma of 0.02
 B2-F8A
 1.3 with sigma of 0.02
 F2B-F3B
 2.2 with sigma of 0.02
 F2B-F1B
 2.2 with sigma of 0.02
 F2B-F4B
 2.2 with sigma of 0.02
 F1B-F4B
 2.2 with sigma of 0.02
 F1B-F3B
 2.2 with sigma of 0.02
 F3B-F4B
 2.2 with sigma of 0.02
 F2A-F3A
 2.2 with sigma of 0.02
 F3A-F4A
 2.2 with sigma of 0.02
 F3A-F1A
 2.2 with sigma of 0.02
 F1A-F2A
 2.2 with sigma of 0.02
 F1A-F4A
 2.2 with sigma of 0.02
 F2A-F4A
 2.2 with sigma of 0.02
 F6A-F5A
 2.2 with sigma of 0.02
 F5A-F8A
 2.2 with sigma of 0.02
 F5A-F7A
 2.2 with sigma of 0.02
 F8A-F7A
 2.2 with sigma of 0.02
 F8A-F6A
 2.2 with sigma of 0.02
 F6A-F7A
 2.2 with sigma of 0.02
 F5A-F6B
 2.2 with sigma of 0.02
 F5A-F7B
 2.2 with sigma of 0.02
 F5A-F8B
 2.2 with sigma of 0.02
 F6B-F8B
 2.2 with sigma of 0.02
 F8B-F7B
 2.2 with sigma of 0.02
 F6B-F7B
 2.2 with sigma of 0.02
 O44-C44
 1.45 with sigma of 0.02
 C47-O47
 1.45 with sigma of 0.02
 C45-O45
 1.45 with sigma of 0.02
 O42-C42
 1.45 with sigma of 0.02
 C46-O46
 1.45 with sigma of 0.02
3. Rigid bond restraints
 All non-hydrogen atoms
 with sigma for 1-2 distances of 0.01 and sigma for 1-3 distances of 0.01
4. Uiso/Uaniso restraints and constraints
All non-hydrogen atoms have similar U: within 1.7A with sigma of 0.04 and sigma
for terminal atoms of 0.08
Uanis(C34D) = Uanis(C32B)
Uanis(O45) = Uanis(C45)
5. Others
 Sof(C29B)=Sof(H29A)=Sof(H29B)=Sof(H29C)=Sof(C30B)=Sof(H30D)=Sof(H30E)=
 Sof(H30F)=Sof(C28B)=Sof(H28G)=Sof(H28H)=Sof(H28I)=1-FVAR(1)
 Sof(C28D)=Sof(H28D)=Sof(H28E)=Sof(H28F)=Sof(C30D)=Sof(H30G)=Sof(H30H)=
 Sof(H30I)=Sof(C29D)=Sof(H29G)=Sof(H29H)=Sof(H29I)=FVAR(1)
 Sof(C24D)=Sof(C26D)=Sof(H26G)=Sof(H26H)=Sof(H26I)=Sof(C23D)=Sof(C25D)=
 Sof(H25G)=Sof(H25H)=Sof(H25I)=1-FVAR(2)
 Sof(C23B)=Sof(C26B)=Sof(H26D)=Sof(H26E)=Sof(H26F)=Sof(C25B)=Sof(H25D)=
 Sof(H25E)=Sof(H25F)=Sof(C24B)=FVAR(2)
 Sof(C26C)=Sof(H26J)=Sof(H26K)=Sof(H26L)=Sof(C24C)=Sof(C23C)=Sof(C25C)=
 Sof(H25J)=Sof(H25K)=Sof(H25L)=1-FVAR(3)
 Sof(C25A)=Sof(H25A)=Sof(H25B)=Sof(H25C)=Sof(C24A)=Sof(C26A)=Sof(H26A)=
 Sof(H26B)=Sof(H26C)=Sof(C23A)=FVAR(3)
 Sof(F2B)=Sof(B1)=Sof(F1B)=Sof(F4B)=Sof(F3B)=1-FVAR(4)
 Sof(F4A)=Sof(F3A)=Sof(F1A)=Sof(B15A)=Sof(F2A)=Sof(O43)=Sof(H43)=Sof(C43)=
 Sof(H43A)=Sof(H43B)=Sof(H43C)=FVAR(4)
 Sof(O50)=Sof(H50A)=Sof(H50B)=1-FVAR(5)
 Sof(C47)=Sof(H47A)=Sof(H47B)=Sof(H47C)=Sof(O47)=Sof(H47)=FVAR(5)
 Sof(O39)=Sof(H39)=Sof(O40)=Sof(C39)=Sof(H39A)=Sof(H39B)=Sof(H39C)=Sof(C40)=
 Sof(H40A)=Sof(H40B)=Sof(H40C)=1-FVAR(6)
 Sof(C33C)=Sof(H33G)=Sof(H33H)=Sof(H33I)=Sof(C34C)=Sof(H34G)=Sof(H34H)=
 Sof(H34I)=Sof(C32C)=Sof(H32G)=Sof(H32H)=Sof(H32I)=1-FVAR(7)
 Sof(C33A)=Sof(H33A)=Sof(H33B)=Sof(H33C)=Sof(C32A)=Sof(H32D)=Sof(H32E)=
 Sof(H32F)=Sof(C34A)=Sof(H34D)=Sof(H34E)=Sof(H34F)=FVAR(7)
 Sof(C30C)=Sof(H30J)=Sof(H30K)=Sof(H30L)=Sof(C29C)=Sof(H29J)=Sof(H29K)=
 Sof(H29L)=Sof(C28C)=Sof(H28J)=Sof(H28K)=Sof(H28L)=1-FVAR(8)
 Sof(C28A)=Sof(H28A)=Sof(H28B)=Sof(H28C)=Sof(C30A)=Sof(H30A)=Sof(H30B)=
 Sof(H30C)=Sof(C29A)=Sof(H29D)=Sof(H29E)=Sof(H29F)=FVAR(8)
 Sof(O49A)=1-FVAR(9)
 Sof(O49B)=FVAR(9)
 Sof(C33D)=Sof(H33J)=Sof(H33K)=Sof(H33L)=Sof(C32D)=Sof(H32J)=Sof(H32K)=
 Sof(H32L)=Sof(C34D)=Sof(H34J)=Sof(H34K)=Sof(H34L)=1-FVAR(10)
 Sof(C32B)=Sof(H32A)=Sof(H32B)=Sof(H32C)=Sof(C33B)=Sof(H33D)=Sof(H33E)=
 Sof(H33F)=Sof(C34B)=Sof(H34A)=Sof(H34B)=Sof(H34C)=FVAR(10)
 Sof(B2)=Sof(F5A)=1-FVAR(11)
 Sof(F7B)=Sof(F6A)=Sof(F7A)=Sof(F8B)=Sof(F6B)=Sof(F8A)=0.5*(1-FVAR(12))
 Sof(Cl1)=FVAR(11)
 Fixed Sof: O41(0.75) H41(0.75) C41(0.75) H41A(0.75) H41B(0.75) H41C(0.75)
 O42(0.75) H42(0.75) O44(0.33333) H44(0.33333) O51(0.25) C42(0.75) H42A(0.75)
 H42B(0.75) H42C(0.75) C44(0.33333) H44A(0.33333) H44B(0.33333) H44C(0.33333)
 O45(0.25) H45(0.25) C45(0.25) H45A(0.25) H45B(0.25) H45C(0.25) O46(0.25)
 H46(0.25) C46(0.25) H46A(0.25) H46B(0.25) H46C(0.25)
6.a Everything fixed:
 H48A, H48B
6.b Free rotating group:
 O50(H50A,H50B)
6.c Aromatic/amide H refined with riding coordinates:
 C3'A(H3'A), C14A(H14A), C5'A(H5'A), C35A(H35A), C13B(H13B), C36A(H36A),
 C5A(H5A), C7A(H7A), C12B(H12B), C7B(H7B), C15B(H15B), C2A(H2A), C14B(H14B),
 C15A(H15A), C11A(H11A), C12A(H12A), C13A(H13A), C35B(H35B), C9A(H9A), C3A(H3A),
  C9B(H9B), C6"B(H6"B), C10B(H10B), C8B(H8B), C36B(H36B), C10A(H10A), C2B(H2B),
 C11B(H11B), C5"A(H5"A), C6"A(H6"A), C5'B(H5'B), C8A(H8A), C3'B(H3'B),
 C4"B(H4"B), C4B(H4B), C3"A(H3"A), C5B(H5B), C3"B(H3"B), C4A(H4A), C3B(H3B),
 C5"B(H5"B), C4"A(H4"A)
6.d Idealised Me refined with everything fixed:
 C28B(H28G,H28H,H28I)
6.e Idealised Me refined as rotating group:
 C25A(H25A,H25B,H25C), C26A(H26A,H26B,H26C), C32B(H32A,H32B,H32C), C33A(H33A,
 H33B,H33C), C33B(H33D,H33E,H33F), C34B(H34A,H34B,H34C), C28A(H28A,H28B,H28C),
 C28D(H28D,H28E,H28F), C30A(H30A,H30B,H30C), C26B(H26D,H26E,H26F), C26D(H26G,
 H26H,H26I), C32A(H32D,H32E,H32F), C29B(H29A,H29B,H29C), C29A(H29D,H29E,H29F),
 C30B(H30D,H30E,H30F), C30D(H30G,H30H,H30I), C29D(H29G,H29H,H29I), C34A(H34D,
 H34E,H34F), C25B(H25D,H25E,H25F), C25D(H25G,H25H,H25I), C26C(H26J,H26K,H26L),
 C25C(H25J,H25K,H25L), C41(H41A,H41B,H41C), C47(H47A,H47B,H47C), C39(H39A,H39B,
 H39C), C43(H43A,H43B,H43C), C33C(H33G,H33H,H33I), C34C(H34G,H34H,H34I),
 C32C(H32G,H32H,H32I), C30C(H30J,H30K,H30L), C29C(H29J,H29K,H29L), C28C(H28J,
 H28K,H28L), C40(H40A,H40B,H40C), C33D(H33J,H33K,H33L), C32D(H32J,H32K,H32L),
 C34D(H34J,H34K,H34L), C42(H42A,H42B,H42C), C44(H44A,H44B,H44C), C45(H45A,H45B,
 H45C), C46(H46A,H46B,H46C)
6.f Idealised tetrahedral OH refined with everything fixed:
 O41(H41)
6.g Idealised tetrahedral OH refined as rotating group:
 O43(H43), O39(H39), O42(H42), O44(H44), O45(H45), O46(H46), O47(H47)
;
_shelx_shelxl_version_number 2014/7
_olex2_submission_special_instructions 'No special instructions were received'

loop_
_space_group_symop_operation_xyz
'x, y, z'
'-x, -y, -z'

loop_
_atom_site_label
_atom_site_type_symbol
_atom_site_fract_x
_atom_site_fract_y
_atom_site_fract_z
_atom_site_U_iso_or_equiv
_atom_site_adp_type
_atom_site_occupancy
_atom_site_symmetry_multiplicity
_atom_site_calc_flag
_atom_site_refinement_flags
_atom_site_disorder_assembly
_atom_site_disorder_group
Zn1 Zn 0.38424(5) 0.81963(3) 0.114851(13) 0.05688(13) Uani 1 1 d U . .
N1'A N 0.3965(3) 0.88136(18) 0.18140(9) 0.0514(8) Uani 1 1 d U . .
N1A N 0.4877(3) 0.73232(19) 0.14801(10) 0.0560(8) Uani 1 1 d U . .
N1"A N 0.2871(4) 0.9360(2) 0.11666(10) 0.0619(9) Uani 1 1 d U . .
N1B N 0.5857(3) 0.8513(2) 0.09078(10) 0.0641(9) Uani 1 1 d U . .
N1'B N 0.3728(3) 0.7586(2) 0.04878(9) 0.0570(8) Uani 1 1 d U . .
N1"B N 0.1740(3) 0.7598(2) 0.10549(10) 0.0619(9) Uani 1 1 d U . .
C27B C 0.6326(4) 0.5881(3) -0.40012(14) 0.0671(10) Uani 1 1 d U . .
C6'A C 0.3372(4) 0.9550(2) 0.19423(11) 0.0519(9) Uani 1 1 d U . .
C20B C 0.2946(3) 0.5635(2) -0.23271(11) 0.0476(9) Uani 1 1 d U B .
C3'A C 0.4675(4) 0.8853(2) 0.25568(11) 0.0512(9) Uani 1 1 d U . .
H3'A H 0.5122 0.8604 0.2761 0.061 Uiso 1 1 calc R . .
C4'A C 0.4057(3) 0.9612(2) 0.27021(11) 0.0503(9) Uani 1 1 d U . .
C21B C 0.5096(4) 0.5658(2) -0.37422(12) 0.0540(9) Uani 1 1 d U B .
C2'A C 0.4631(4) 0.8462(2) 0.21085(11) 0.0495(9) Uani 1 1 d U . .
C25A C 0.3555(5) 1.2858(3) 0.54457(17) 0.0544(13) Uani 0.713(3) 1 d PU A 1
H25A H 0.4141 1.3308 0.5620 0.082 Uiso 0.713(3) 1 calc PR A 1
H25B H 0.2600 1.2925 0.5540 0.082 Uiso 0.713(3) 1 calc PR A 1
H25C H 0.3590 1.2863 0.5136 0.082 Uiso 0.713(3) 1 calc PR A 1
C37B C 0.3058(3) 0.5922(2) -0.18349(11) 0.0505(9) Uani 1 1 d U . .
C14A C 0.3052(3) 1.0943(2) 0.38147(11) 0.0525(10) Uani 1 1 d U . .
H14A H 0.2295 1.1259 0.3935 0.063 Uiso 1 1 calc R . .
C22B C -0.0503(3) 0.4365(3) -0.25834(13) 0.0583(9) Uani 1 1 d U B .
C6A C 0.5226(3) 0.7634(2) 0.19141(12) 0.0509(9) Uani 1 1 d U . .
C20A C 0.4229(3) 1.1253(2) 0.45768(11) 0.0478(9) Uani 1 1 d U A .
C18B C 0.0468(3) 0.4476(2) -0.32867(12) 0.0566(9) Uani 1 1 d U . .
C37A C 0.4229(3) 1.0889(2) 0.40891(11) 0.0508(9) Uani 1 1 d U . .
C5'A C 0.3384(4) 0.9963(2) 0.23874(11) 0.0524(9) Uani 1 1 d U . .
H5'A H 0.2946 1.0471 0.2477 0.063 Uiso 1 1 calc R . .
C35A C 0.5330(4) 1.0409(3) 0.39014(12) 0.0606(11) Uani 1 1 d U . .
H35A H 0.6118 1.0360 0.4078 0.073 Uiso 1 1 calc R . .
C13B C 0.0661(3) 0.4828(2) -0.23454(12) 0.0504(9) Uani 1 1 d U B .
H13B H 0.0706 0.4920 -0.2036 0.061 Uiso 1 1 calc R . .
C2"B C 0.1403(4) 0.7169(3) 0.06307(12) 0.0614(11) Uani 1 1 d U . .
C38A C 0.4111(3) 1.0058(2) 0.31841(12) 0.0568(10) Uani 1 1 d U . .
C38B C 0.3367(4) 0.6513(3) -0.09002(12) 0.0586(11) Uani 1 1 d U . .
C19B C 0.1739(3) 0.5150(2) -0.25525(11) 0.0492(9) Uani 1 1 d U . .
C36A C 0.5277(4) 1.0002(3) 0.34558(13) 0.0641(11) Uani 1 1 d U . .
H36A H 0.6033 0.9685 0.3336 0.077 Uiso 1 1 calc R . .
C5A C 0.6062(4) 0.7210(3) 0.21485(13) 0.0614(11) Uani 1 1 d U . .
H5A H 0.6286 0.7440 0.2449 0.074 Uiso 1 1 calc R . .
C18A C 0.6581(4) 1.2545(2) 0.55386(12) 0.0535(9) Uani 1 1 d U . .
C24A C 0.5545(4) 1.1841(3) 0.53055(15) 0.0462(10) Uani 0.713(3) 1 d PU A 1
C22A C 0.7655(3) 1.2557(2) 0.48314(12) 0.0551(9) Uani 1 1 d U . .
C19A C 0.5403(3) 1.1770(2) 0.48018(11) 0.0490(9) Uani 1 1 d U . .
C7A C 0.3135(3) 1.1062(2) 0.48148(11) 0.0484(9) Uani 1 1 d U . .
H7A H 0.2400 1.0723 0.4658 0.058 Uiso 1 1 calc R A .
C2"A C 0.2705(4) 0.9861(3) 0.15761(12) 0.0597(10) Uani 1 1 d U . .
C17B C 0.2750(4) 0.4980(2) -0.37611(11) 0.0527(9) Uani 1 1 d U . .
C16B C 0.4036(3) 0.5656(2) -0.30342(11) 0.0480(8) Uani 1 1 d U . .
C26A C 0.6110(5) 1.1014(3) 0.53756(17) 0.0522(13) Uani 0.713(3) 1 d PU A 1
H26A H 0.6975 1.0894 0.5222 0.078 Uiso 0.713(3) 1 calc PR A 1
H26B H 0.5427 1.0571 0.5260 0.078 Uiso 0.713(3) 1 calc PR A 1
H26C H 0.6280 1.1061 0.5688 0.078 Uiso 0.713(3) 1 calc PR A 1
C16A C 0.3038(3) 1.1336(2) 0.52738(11) 0.0480(8) Uani 1 1 d U A .
C12B C -0.0546(4) 0.4216(3) -0.30524(13) 0.0647(11) Uani 1 1 d U B .
H12B H -0.1323 0.3920 -0.3209 0.078 Uiso 1 1 calc R . .
C2'B C 0.4806(4) 0.7652(2) 0.02275(12) 0.0564(10) Uani 1 1 d U . .
C7B C 0.4016(3) 0.5859(2) -0.25740(11) 0.0512(9) Uani 1 1 d U B .
H7B H 0.4782 0.6169 -0.2419 0.061 Uiso 1 1 calc R . .
C6'B C 0.2522(4) 0.7163(2) 0.03127(12) 0.0564(10) Uani 1 1 d U . .
C15B C 0.4500(4) 0.6175(3) -0.11529(12) 0.0587(11) Uani 1 1 d U . .
H15B H 0.5371 0.6152 -0.1012 0.070 Uiso 1 1 calc R . .
C2A C 0.5372(4) 0.6587(3) 0.12761(13) 0.0645(11) Uani 1 1 d U . .
H2A H 0.5139 0.6372 0.0975 0.077 Uiso 1 1 calc R . .
C14B C 0.4352(3) 0.5878(2) -0.16047(12) 0.0559(10) Uani 1 1 d U . .
H14B H 0.5119 0.5642 -0.1764 0.067 Uiso 1 1 calc R . .
C31A C 0.8859(4) 1.2857(3) 0.45868(13) 0.0684(11) Uani 1 1 d DU A .
C15A C 0.2999(3) 1.0536(3) 0.33700(11) 0.0559(10) Uani 1 1 d U . .
H15A H 0.2211 1.0582 0.3193 0.067 Uiso 1 1 calc R . .
C11A C 0.6501(4) 1.2789(2) 0.60031(12) 0.0575(10) Uani 1 1 d U A .
H11A H 0.7210 1.3144 0.6164 0.069 Uiso 1 1 calc R . .
C17A C 0.4232(3) 1.2076(2) 0.60062(11) 0.0512(9) Uani 1 1 d U . .
C31B C -0.1696(4) 0.4028(2) -0.23530(13) 0.0690(11) Uani 1 1 d DU . .
C21A C 0.1926(4) 1.1357(3) 0.59858(13) 0.0585(10) Uani 1 1 d U . .
C24D C 0.1895(6) 0.4736(5) -0.3036(2) 0.0450(12) Uani 0.456(3) 1 d PU B 2
C27A C 0.0672(4) 1.1133(3) 0.62237(13) 0.0709(11) Uani 1 1 d DU A .
C12A C 0.7633(4) 1.2796(3) 0.53001(13) 0.0619(11) Uani 1 1 d U A .
H12A H 0.8366 1.3139 0.5455 0.074 Uiso 1 1 calc R . .
C32B C -0.1708(7) 0.3064(4) -0.2498(2) 0.0931(16) Uani 0.842(4) 1 d PU C 1
H32A H -0.1840 0.2886 -0.2817 0.140 Uiso 0.842(4) 1 calc PR C 1
H32B H -0.2465 0.2839 -0.2359 0.140 Uiso 0.842(4) 1 calc PR C 1
H32C H -0.0827 0.2868 -0.2410 0.140 Uiso 0.842(4) 1 calc PR C 1
C13A C 0.6509(3) 1.2056(2) 0.45965(12) 0.0532(10) Uani 1 1 d U A .
H13A H 0.6509 1.1914 0.4286 0.064 Uiso 1 1 calc R . .
C35B C 0.1942(4) 0.6250(3) -0.15812(12) 0.0603(11) Uani 1 1 d U . .
H35B H 0.1067 0.6269 -0.1721 0.072 Uiso 1 1 calc R . .
C9A C 0.3118(4) 1.1839(2) 0.62149(12) 0.0576(10) Uani 1 1 d U A .
H9A H 0.3124 1.1997 0.6525 0.069 Uiso 1 1 calc R . .
C3A C 0.6214(5) 0.6131(2) 0.14924(14) 0.0681(11) Uani 1 1 d U . .
H3A H 0.6543 0.5618 0.1341 0.082 Uiso 1 1 calc R . .
C9B C 0.3871(4) 0.5224(2) -0.39772(12) 0.0560(10) Uani 1 1 d U B .
H9B H 0.3834 0.5103 -0.4287 0.067 Uiso 1 1 calc R . .
C4'B C 0.3506(4) 0.6857(3) -0.04131(12) 0.0619(11) Uani 1 1 d U . .
C6"B C 0.0751(5) 0.7664(3) 0.13635(14) 0.0732(13) Uani 1 1 d U . .
H6"B H 0.0978 0.7958 0.1654 0.088 Uiso 1 1 calc R . .
C10B C 0.1544(4) 0.4554(3) -0.39816(13) 0.0622(11) Uani 1 1 d U B .
H10B H 0.1475 0.4435 -0.4291 0.075 Uiso 1 1 calc R . .
C8B C 0.5107(3) 0.5869(3) -0.32814(12) 0.0574(10) Uani 1 1 d U B .
H8B H 0.5884 0.6172 -0.3129 0.069 Uiso 1 1 calc R . .
C36B C 0.2088(4) 0.6550(3) -0.11267(12) 0.0668(12) Uani 1 1 d U . .
H36B H 0.1319 0.6783 -0.0967 0.080 Uiso 1 1 calc R . .
C23B C 0.2920(6) 0.4999(4) -0.3269(2) 0.0435(12) Uani 0.544(3) 1 d PU B 1
C10A C 0.5442(4) 1.2535(2) 0.62291(12) 0.0585(10) Uani 1 1 d U A .
H10A H 0.5506 1.2664 0.6539 0.070 Uiso 1 1 calc R . .
C2B C 0.6912(5) 0.8991(3) 0.11425(15) 0.0752(13) Uani 1 1 d U . .
H2B H 0.6802 0.9217 0.1445 0.090 Uiso 1 1 calc R . .
C11B C 0.0470(4) 0.4308(3) -0.37547(12) 0.0613(11) Uani 1 1 d U B .
H11B H -0.0301 0.4016 -0.3917 0.074 Uiso 1 1 calc R . .
C5"A C 0.1587(5) 1.0334(3) 0.08568(16) 0.0853(14) Uani 1 1 d U . .
H5"A H 0.1205 1.0481 0.0607 0.102 Uiso 1 1 calc R . .
C6"A C 0.2299(5) 0.9621(3) 0.08152(14) 0.0744(12) Uani 1 1 d U . .
H6"A H 0.2406 0.9288 0.0530 0.089 Uiso 1 1 calc R . .
C23A C 0.4108(4) 1.1996(3) 0.55132(15) 0.0443(10) Uani 0.713(3) 1 d PU A 1
C5'B C 0.2389(4) 0.6799(3) -0.01430(12) 0.0641(11) Uani 1 1 d U . .
H5'B H 0.1554 0.6520 -0.0265 0.077 Uiso 1 1 calc R . .
C6B C 0.6049(4) 0.8158(3) 0.04683(12) 0.0609(11) Uani 1 1 d U . .
C8A C 0.1977(3) 1.1113(3) 0.55191(13) 0.0576(10) Uani 1 1 d U A .
H8A H 0.1238 1.0775 0.5365 0.069 Uiso 1 1 calc R . .
C3'B C 0.4747(4) 0.7287(2) -0.02225(12) 0.0568(10) Uani 1 1 d U . .
H3'B H 0.5518 0.7324 -0.0397 0.068 Uiso 1 1 calc R . .
C4"B C -0.0905(5) 0.6885(4) 0.08354(17) 0.0904(17) Uani 1 1 d U . .
H4"B H -0.1800 0.6641 0.0760 0.109 Uiso 1 1 calc R . .
C4B C 0.8344(5) 0.8793(4) 0.05150(16) 0.0913(16) Uani 1 1 d U . .
H4B H 0.9187 0.8884 0.0385 0.110 Uiso 1 1 calc R . .
C3"A C 0.1972(5) 1.0584(3) 0.16411(15) 0.0766(13) Uani 1 1 d U . .
H3"A H 0.1833 1.0902 0.1928 0.092 Uiso 1 1 calc R . .
C5B C 0.7278(4) 0.8281(3) 0.02634(14) 0.0763(13) Uani 1 1 d U . .
H5B H 0.7394 0.8028 -0.0036 0.092 Uiso 1 1 calc R . .
C3"B C 0.0078(4) 0.6814(3) 0.05155(16) 0.0826(15) Uani 1 1 d U . .
H3"B H -0.0146 0.6528 0.0223 0.099 Uiso 1 1 calc R . .
C4A C 0.6564(5) 0.6451(3) 0.19414(15) 0.0710(12) Uani 1 1 d U . .
H4A H 0.7126 0.6156 0.2097 0.085 Uiso 1 1 calc R . .
C33A C 0.9030(7) 1.3809(4) 0.4722(3) 0.105(2) Uani 0.778(5) 1 d PU A 1
H33A H 0.8165 1.4052 0.4656 0.158 Uiso 0.778(5) 1 calc PR A 1
H33B H 0.9777 1.3985 0.4558 0.158 Uiso 0.778(5) 1 calc PR A 1
H33C H 0.9255 1.3988 0.5036 0.158 Uiso 0.778(5) 1 calc PR A 1
C3B C 0.8141(5) 0.9161(3) 0.09561(15) 0.0834(14) Uani 1 1 d U . .
H3B H 0.8829 0.9521 0.1125 0.100 Uiso 1 1 calc R . .
C33B C -0.3112(5) 0.4324(5) -0.2500(2) 0.0932(18) Uani 0.842(4) 1 d PU C 1
H33D H -0.3132 0.4921 -0.2405 0.140 Uiso 0.842(4) 1 calc PR C 1
H33E H -0.3868 0.4082 -0.2368 0.140 Uiso 0.842(4) 1 calc PR C 1
H33F H -0.3222 0.4155 -0.2819 0.140 Uiso 0.842(4) 1 calc PR C 1
C5"B C -0.0590(5) 0.7311(4) 0.12654(16) 0.0864(16) Uani 1 1 d U . .
H5"B H -0.1257 0.7361 0.1485 0.104 Uiso 1 1 calc R . .
C34B C -0.1548(6) 0.4295(4) -0.18397(19) 0.0935(18) Uani 0.842(4) 1 d PU C 1
H34A H -0.0709 0.4068 -0.1742 0.140 Uiso 0.842(4) 1 calc PR C 1
H34B H -0.2355 0.4090 -0.1713 0.140 Uiso 0.842(4) 1 calc PR C 1
H34C H -0.1490 0.4893 -0.1745 0.140 Uiso 0.842(4) 1 calc PR C 1
C28A C 0.0546(8) 1.0219(5) 0.6150(3) 0.092(2) Uani 0.671(6) 1 d PU A 1
H28A H 0.0480 0.9968 0.5836 0.138 Uiso 0.671(6) 1 calc PR A 1
H28B H -0.0285 1.0073 0.6288 0.138 Uiso 0.671(6) 1 calc PR A 1
H28C H 0.1362 1.0021 0.6278 0.138 Uiso 0.671(6) 1 calc PR A 1
C28D C 0.7576(10) 0.5490(9) -0.3860(4) 0.110(2) Uani 0.469(5) 1 d PU D 1
H28D H 0.7878 0.5787 -0.3564 0.165 Uiso 0.469(5) 1 calc PR D 1
H28E H 0.8321 0.5508 -0.4062 0.165 Uiso 0.469(5) 1 calc PR D 1
H28F H 0.7345 0.4920 -0.3862 0.165 Uiso 0.469(5) 1 calc PR D 1
C4"A C 0.1441(6) 1.0834(3) 0.12727(17) 0.0914(15) Uani 1 1 d U . .
H4"A H 0.0989 1.1338 0.1309 0.110 Uiso 1 1 calc R . .
C30A C 0.0932(7) 1.1521(6) 0.6758(2) 0.097(2) Uani 0.671(6) 1 d PU A 1
H30A H 0.1756 1.1285 0.6860 0.145 Uiso 0.671(6) 1 calc PR A 1
H30B H 0.0127 1.1390 0.6913 0.145 Uiso 0.671(6) 1 calc PR A 1
H30C H 0.1065 1.2115 0.6816 0.145 Uiso 0.671(6) 1 calc PR A 1
C26B C 0.0928(7) 0.6008(4) -0.3080(2) 0.0591(17) Uani 0.544(3) 1 d PU B 1
H26D H 0.0867 0.6035 -0.3387 0.089 Uiso 0.544(3) 1 calc PR B 1
H26E H 0.1535 0.6456 -0.2915 0.089 Uiso 0.544(3) 1 calc PR B 1
H26F H 0.0004 0.6059 -0.2959 0.089 Uiso 0.544(3) 1 calc PR B 1
C26D C 0.2784(8) 0.3926(5) -0.3104(3) 0.0527(19) Uani 0.456(3) 1 d PU B 2
H26G H 0.2303 0.3523 -0.2979 0.079 Uiso 0.456(3) 1 calc PR B 2
H26H H 0.3694 0.4064 -0.2957 0.079 Uiso 0.456(3) 1 calc PR B 2
H26I H 0.2899 0.3698 -0.3417 0.079 Uiso 0.456(3) 1 calc PR B 2
C32A C 1.0178(6) 1.2467(6) 0.4717(2) 0.116(2) Uani 0.778(5) 1 d PDU A 1
H32D H 1.0339 1.2641 0.5035 0.173 Uiso 0.778(5) 1 calc PR A 1
H32E H 1.0970 1.2642 0.4571 0.173 Uiso 0.778(5) 1 calc PR A 1
H32F H 1.0066 1.1871 0.4629 0.173 Uiso 0.778(5) 1 calc PR A 1
C29B C 0.5880(10) 0.6543(7) -0.4243(4) 0.104(2) Uani 0.531(5) 1 d PU D 2
H29A H 0.5062 0.6342 -0.4432 0.155 Uiso 0.531(5) 1 calc PR D 2
H29B H 0.6637 0.6659 -0.4422 0.155 Uiso 0.531(5) 1 calc PR D 2
H29C H 0.5660 0.7045 -0.4029 0.155 Uiso 0.531(5) 1 calc PR D 2
C29A C -0.0574(7) 1.1552(7) 0.6083(3) 0.117(2) Uani 0.671(6) 1 d PU A 1
H29D H -0.0316 1.2119 0.6087 0.175 Uiso 0.671(6) 1 calc PR A 1
H29E H -0.1322 1.1544 0.6285 0.175 Uiso 0.671(6) 1 calc PR A 1
H29F H -0.0885 1.1262 0.5787 0.175 Uiso 0.671(6) 1 calc PR A 1
C30B C 0.6812(10) 0.5100(8) -0.4316(4) 0.108(3) Uani 0.531(5) 1 d PU D 2
H30D H 0.7425 0.4810 -0.4157 0.163 Uiso 0.531(5) 1 calc PR D 2
H30E H 0.7313 0.5247 -0.4553 0.163 Uiso 0.531(5) 1 calc PR D 2
H30F H 0.6009 0.4747 -0.4438 0.163 Uiso 0.531(5) 1 calc PR D 2
F4A F -0.1930(6) 0.8769(3) 0.2162(2) 0.164(2) Uani 0.581(3) 1 d PDU E 2
F3A F -0.1793(7) 0.9909(5) 0.26859(17) 0.190(3) Uani 0.581(3) 1 d PDU E 2
F2B F -0.0248(7) 0.9879(5) 0.26599(19) 0.171(3) Uani 0.419(3) 1 d PDU E 1
F1A F -0.1436(9) 0.9981(3) 0.20145(18) 0.206(3) Uani 0.581(3) 1 d PDU E 2
C30D C 0.6086(12) 0.5593(6) -0.4520(3) 0.107(3) Uani 0.469(5) 1 d PDU D 1
H30G H 0.5946 0.4997 -0.4606 0.161 Uiso 0.469(5) 1 calc PR D 1
H30H H 0.6897 0.5752 -0.4663 0.161 Uiso 0.469(5) 1 calc PR D 1
H30I H 0.5268 0.5853 -0.4608 0.161 Uiso 0.469(5) 1 calc PR D 1
C28B C 0.7626(9) 0.6256(8) -0.3688(4) 0.106(3) Uani 0.531(5) 1 d PU D 2
H28G H 0.7353 0.6744 -0.3473 0.159 Uiso 0.53 1 calc P D 2
H28H H 0.8367 0.6404 -0.3863 0.159 Uiso 0.53 1 calc P D 2
H28I H 0.7956 0.5849 -0.3537 0.159 Uiso 0.53 1 calc P D 2
C29D C 0.6530(13) 0.6840(6) -0.3889(4) 0.112(3) Uani 0.469(5) 1 d PDU D 1
H29G H 0.5661 0.7094 -0.3788 0.167 Uiso 0.469(5) 1 calc PR D 1
H29H H 0.6806 0.7012 -0.4151 0.167 Uiso 0.469(5) 1 calc PR D 1
H29I H 0.7252 0.7011 -0.3659 0.167 Uiso 0.469(5) 1 calc PR D 1
C34A C 0.8613(6) 1.2628(5) 0.40864(19) 0.100(2) Uani 0.778(5) 1 d PDU A 1
H34D H 0.8901 1.2067 0.3968 0.150 Uiso 0.778(5) 1 calc PR A 1
H34E H 0.9154 1.3004 0.3958 0.150 Uiso 0.778(5) 1 calc PR A 1
H34F H 0.7629 1.2667 0.4016 0.150 Uiso 0.778(5) 1 calc PR A 1
B1 B -0.0981(8) 0.9421(5) 0.2304(2) 0.169(2) Uani 0.419(3) 1 d PDU E 1
F1B F -0.0505(8) 0.9616(5) 0.19372(18) 0.194(3) Uani 0.419(3) 1 d PDU E 1
B15A B -0.1256(7) 0.9504(4) 0.2304(2) 0.146(2) Uani 0.581(3) 1 d PDU E 2
F4B F -0.0813(11) 0.8607(3) 0.2266(3) 0.221(3) Uani 0.419(3) 1 d PDU E 1
F3B F -0.2340(5) 0.9596(6) 0.2345(3) 0.214(4) Uani 0.419(3) 1 d PDU E 1
F2A F 0.0112(5) 0.9364(5) 0.2356(3) 0.213(3) Uani 0.581(3) 1 d PDU E 2
C25B C 0.3500(7) 0.4147(4) -0.3233(2) 0.0514(16) Uani 0.544(3) 1 d PU B 1
H25D H 0.2826 0.3709 -0.3367 0.077 Uiso 0.544(3) 1 calc PR B 1
H25E H 0.3660 0.4150 -0.2924 0.077 Uiso 0.544(3) 1 calc PR B 1
H25F H 0.4372 0.4054 -0.3385 0.077 Uiso 0.544(3) 1 calc PR B 1
C23D C 0.2600(7) 0.5384(5) -0.3262(2) 0.0471(13) Uani 0.456(3) 1 d PU B 2
C24B C 0.1536(6) 0.5160(4) -0.3048(2) 0.0466(12) Uani 0.544(3) 1 d PU B 1
C25D C 0.1731(9) 0.6196(5) -0.3199(3) 0.0580(19) Uani 0.456(3) 1 d PU B 2
H25G H 0.2267 0.6615 -0.3297 0.087 Uiso 0.456(3) 1 calc PR B 2
H25H H 0.1530 0.6398 -0.2889 0.087 Uiso 0.456(3) 1 calc PR B 2
H25I H 0.0861 0.6074 -0.3372 0.087 Uiso 0.456(3) 1 calc PR B 2
C26C C 0.4279(15) 1.3061(9) 0.5308(5) 0.065(3) Uani 0.287(3) 1 d PU A 2
H26J H 0.3976 1.3280 0.5607 0.097 Uiso 0.287(3) 1 calc PR A 2
H26K H 0.3470 1.2933 0.5108 0.097 Uiso 0.287(3) 1 calc PR A 2
H26L H 0.4880 1.3467 0.5223 0.097 Uiso 0.287(3) 1 calc PR A 2
C24C C 0.5108(12) 1.2251(8) 0.5290(4) 0.0487(15) Uani 0.287(3) 1 d PU A 2
C23C C 0.4526(11) 1.1618(8) 0.5518(4) 0.0476(15) Uani 0.287(3) 1 d PU A 2
C25C C 0.5446(12) 1.0884(9) 0.5507(4) 0.054(2) Uani 0.287(3) 1 d PU A 2
H25J H 0.4905 1.0446 0.5586 0.081 Uiso 0.287(3) 1 calc PR A 2
H25K H 0.6229 1.1052 0.5715 0.081 Uiso 0.287(3) 1 calc PR A 2
H25L H 0.5790 1.0687 0.5212 0.081 Uiso 0.287(3) 1 calc PR A 2
O43 O 0.0663(9) 1.1301(6) 0.2670(3) 0.141(3) Uani 0.581(3) 1 d PU E 2
H43 H 0.0312 1.0829 0.2585 0.211 Uiso 0.581(3) 1 calc PR E 2
O41 O 0.0817(9) 0.8627(6) -0.0277(3) 0.191(3) Uani 0.75 1 d PU F 1
H41 H 0.0277 0.8305 -0.0452 0.286 Uiso 0.75 1 calc P G 1
O39 O 0.2009(10) 1.3010(9) 0.2296(3) 0.356(6) Uani 0.905(9) 1 d PDU H 2
H39 H 0.1267 1.2738 0.2228 0.534 Uiso 0.905(9) 1 calc PR H 2
C41 C 0.1901(13) 0.8849(6) -0.0499(4) 0.170(4) Uani 0.75 1 d PU F 1
H41A H 0.1653 0.8729 -0.0811 0.255 Uiso 0.75 1 calc PR F 1
H41B H 0.2715 0.8542 -0.0453 0.255 Uiso 0.75 1 calc PR F 1
H41C H 0.2110 0.9436 -0.0390 0.255 Uiso 0.75 1 calc PR F 1
O40 O 0.1560(11) 0.4151(5) 0.0508(3) 0.407(4) Uani 0.905(9) 1 d PDU . .
O50 O 0.6703(15) 0.5745(12) 0.0152(6) 0.295(8) Uani 0.488(8) 1 d PGU I 1
H50A H 0.5824 0.5679 0.0088 0.443 Uiso 0.488(8) 1 d PG I 1
H50B H 0.7216 0.5333 0.0046 0.443 Uiso 0.488(8) 1 d PG I 1
C47 C 0.3977(9) 0.5363(12) 0.0318(5) 0.252(6) Uani 0.512(8) 1 d PDU I -2
H47A H 0.3449 0.4967 0.0089 0.378 Uiso 0.512(8) 1 calc PR I -2
H47B H 0.3650 0.5914 0.0332 0.378 Uiso 0.512(8) 1 calc PR I -2
H47C H 0.3849 0.5229 0.0601 0.378 Uiso 0.512(8) 1 calc PR I -2
C39 C 0.2838(11) 1.2950(11) 0.1896(3) 0.317(7) Uani 0.905(9) 1 d PDU H 2
H39A H 0.2312 1.2627 0.1640 0.476 Uiso 0.905(9) 1 calc PR H 2
H39B H 0.3708 1.2684 0.1930 0.476 Uiso 0.905(9) 1 calc PR H 2
H39C H 0.3035 1.3500 0.1856 0.476 Uiso 0.905(9) 1 calc PR H 2
C43 C -0.0036(14) 1.1725(9) 0.3018(5) 0.178(5) Uani 0.581(3) 1 d PU E 2
H43A H -0.0372 1.2229 0.2956 0.267 Uiso 0.581(3) 1 calc PR E 2
H43B H 0.0584 1.1860 0.3278 0.267 Uiso 0.581(3) 1 calc PR E 2
H43C H -0.0822 1.1389 0.3071 0.267 Uiso 0.581(3) 1 calc PR E 2
C33C C 0.9925(12) 1.3375(11) 0.4921(5) 0.085(3) Uani 0.222(5) 1 d PDU A 2
H33G H 0.9481 1.3857 0.5094 0.127 Uiso 0.222(5) 1 calc PR A 2
H33H H 1.0695 1.3548 0.4766 0.127 Uiso 0.222(5) 1 calc PR A 2
H33I H 1.0274 1.3046 0.5116 0.127 Uiso 0.222(5) 1 calc PR A 2
C34C C 0.8237(19) 1.3218(9) 0.4231(4) 0.101(3) Uani 0.222(5) 1 d PDU A 2
H34G H 0.7278 1.3017 0.4166 0.152 Uiso 0.222(5) 1 calc PR A 2
H34H H 0.8772 1.3054 0.3966 0.152 Uiso 0.222(5) 1 calc PR A 2
H34I H 0.8260 1.3816 0.4330 0.152 Uiso 0.222(5) 1 calc PR A 2
C32C C 0.9619(14) 1.2105(7) 0.4346(7) 0.099(4) Uani 0.222(5) 1 d PDU A 2
H32G H 0.9569 1.1683 0.4511 0.148 Uiso 0.222(5) 1 calc PR A 2
H32H H 1.0589 1.2258 0.4317 0.148 Uiso 0.222(5) 1 calc PR A 2
H32I H 0.9186 1.1894 0.4055 0.148 Uiso 0.222(5) 1 calc PR A 2
O49A O 0.5644(15) 1.1938(7) 0.2953(5) 0.227(4) Uani 0.557(9) 1 d PU J 1
C30C C 0.0333(17) 1.1654(11) 0.6675(3) 0.145(3) Uani 0.329(6) 1 d PDU A 2
H30J H -0.0357 1.1361 0.6807 0.218 Uiso 0.329(6) 1 calc PR A 2
H30K H -0.0037 1.2174 0.6646 0.218 Uiso 0.329(6) 1 calc PR A 2
H30L H 0.1175 1.1759 0.6862 0.218 Uiso 0.329(6) 1 calc PR A 2
C29C C -0.0652(9) 1.0874(12) 0.5922(4) 0.100(4) Uani 0.329(6) 1 d PDU A 2
H29J H -0.0801 1.1272 0.5746 0.150 Uiso 0.329(6) 1 calc PR A 2
H29K H -0.1455 1.0854 0.6102 0.150 Uiso 0.329(6) 1 calc PR A 2
H29L H -0.0531 1.0332 0.5728 0.150 Uiso 0.329(6) 1 calc PR A 2
C28C C 0.0817(16) 1.0285(5) 0.6314(5) 0.107(3) Uani 0.329(6) 1 d PDU A 2
H28J H 0.0817 0.9871 0.6037 0.161 Uiso 0.329(6) 1 calc PR A 2
H28K H 0.0040 1.0172 0.6486 0.161 Uiso 0.329(6) 1 calc PR A 2
H28L H 0.1687 1.0271 0.6478 0.161 Uiso 0.329(6) 1 calc PR A 2
O49B O 0.4737(16) 1.1865(7) 0.2509(7) 0.212(4) Uani 0.443(9) 1 d PU J 1
C40 C 0.0527(14) 0.4812(6) 0.0675(5) 0.392(6) Uani 0.905(9) 1 d PDU . .
H40A H -0.0364 0.4660 0.0518 0.589 Uiso 0.905(9) 1 calc PR . .
H40B H 0.0870 0.5333 0.0625 0.589 Uiso 0.905(9) 1 calc PR . .
H40C H 0.0410 0.4870 0.0988 0.589 Uiso 0.905(9) 1 calc PR . .
C33D C -0.2675(15) 0.3462(11) -0.2683(6) 0.085(3) Uani 0.158(4) 1 d PDU C 2
H33J H -0.3143 0.3775 -0.2865 0.128 Uiso 0.158(4) 1 calc PR C 2
H33K H -0.3364 0.3215 -0.2528 0.128 Uiso 0.158(4) 1 calc PR C 2
H33L H -0.2149 0.3030 -0.2868 0.128 Uiso 0.158(4) 1 calc PR C 2
C32D C -0.1085(19) 0.3412(7) -0.2117(5) 0.081(3) Uani 0.158(4) 1 d PDU C 2
H32J H -0.0718 0.2952 -0.2332 0.121 Uiso 0.158(4) 1 calc PR C 2
H32K H -0.1809 0.3210 -0.1955 0.121 Uiso 0.158(4) 1 calc PR C 2
H32L H -0.0338 0.3680 -0.1913 0.121 Uiso 0.158(4) 1 calc PR C 2
C34D C -0.223(2) 0.4849(7) -0.2088(8) 0.0931(16) Uani 0.158(4) 1 d PDU C 2
H34J H -0.1569 0.5087 -0.1848 0.140 Uiso 0.158(4) 1 calc PR C 2
H34K H -0.3128 0.4756 -0.1969 0.140 Uiso 0.158(4) 1 calc PR C 2
H34L H -0.2332 0.5225 -0.2280 0.140 Uiso 0.158(4) 1 calc PR C 2
Cl1 Cl -0.1670(8) 0.7275(5) -0.0864(2) 0.232(3) Uani 0.496(5) 1 d PU K 1
O42 O 0.776(2) 1.1661(6) 0.1885(5) 0.511(8) Uani 0.75 1 d PDU L 1
H42 H 0.7141 1.2001 0.1891 0.767 Uiso 0.75 1 calc PR L 1
O44 O 0.546(2) 1.1514(16) 0.1523(3) 0.252(7) Uani 0.33 1 d PDU M 2
H44 H 0.4806 1.1688 0.1683 0.378 Uiso 0.33 1 calc PR M 2
O51 O 0.078(3) 0.9365(17) -0.0145(7) 0.172(9) Uani 0.25 1 d PU N 2
C42 C 0.718(2) 1.0935(7) 0.2013(6) 0.469(10) Uani 0.75 1 d PDU L 1
H42A H 0.6186 1.0996 0.2056 0.704 Uiso 0.75 1 calc PR L 1
H42B H 0.7638 1.0885 0.2286 0.704 Uiso 0.75 1 calc PR L 1
H42C H 0.7332 1.0443 0.1782 0.704 Uiso 0.75 1 calc PR L 1
C44 C 0.500(2) 1.137(2) 0.1059(4) 0.259(10) Uani 0.33 1 d PDU M 2
H44A H 0.5424 1.1791 0.0931 0.388 Uiso 0.33 1 calc PR M 2
H44B H 0.3993 1.1399 0.1039 0.388 Uiso 0.33 1 calc PR M 2
H44C H 0.5282 1.0830 0.0898 0.388 Uiso 0.33 1 calc PR M 2
O45 O 0.640(4) 1.1409(6) 0.2615(5) 0.244(11) Uani 0.25 1 d PDU O 2
H45 H 0.6791 1.1509 0.2864 0.366 Uiso 0.25 1 calc PR O 2
C45 C 0.653(6) 1.2142(7) 0.2432(6) 0.244(11) Uani 0.25 1 d PDU O 2
H45A H 0.7441 1.2163 0.2308 0.366 Uiso 0.25 1 calc PR O 2
H45B H 0.6414 1.2636 0.2665 0.366 Uiso 0.25 1 calc PR O 2
H45C H 0.5811 1.2110 0.2203 0.366 Uiso 0.25 1 calc PR O 2
O48 O 0.5000 1.0000 0.0000 0.776(10) Uani 1 2 d S . .
H48A H 0.5586 0.9775 -0.0209 1.164 Uiso 1 1 d . . .
H48B H 0.4213 0.9609 -0.0098 1.164 Uiso 1 1 d . . .
B2 B -0.1499(7) 0.7142(4) -0.08874(17) 0.207(2) Uani 0.504(5) 1 d PDU K 2
F7B F -0.1710(12) 0.6368(4) -0.1150(3) 0.223(6) Uani 0.252(2) 1 d PDU K 3
F5A F -0.2751(4) 0.7538(4) -0.0864(2) 0.183(3) Uani 0.504(5) 1 d PDU K 2
F6A F -0.0585(7) 0.7660(5) -0.0603(3) 0.179(3) Uani 0.252(2) 1 d PDU K 2
F7A F -0.1718(12) 0.6456(4) -0.0728(3) 0.244(3) Uani 0.252(2) 1 d PDU . 2
F8B F -0.0580(8) 0.7548(5) -0.1096(3) 0.220(6) Uani 0.252(2) 1 d PDU K 3
F6B F -0.0986(10) 0.7131(7) -0.04924(19) 0.218(6) Uani 0.252(2) 1 d PDU K 3
F8A F -0.1045(10) 0.6940(7) -0.12924(19) 0.188(4) Uani 0.252(2) 1 d PDU K 2
O46 O 0.4735(17) 1.1793(9) 0.2023(4) 0.170(5) Uani 0.25 1 d PDU P 3
H46 H 0.5118 1.1363 0.2044 0.255 Uiso 0.25 1 calc PR P 3
C46 C 0.534(3) 1.2094(13) 0.1664(5) 0.224(9) Uani 0.25 1 d PDU P 3
H46A H 0.5487 1.2688 0.1757 0.336 Uiso 0.25 1 calc PR P 3
H46B H 0.4712 1.1955 0.1407 0.336 Uiso 0.25 1 calc PR P 3
H46C H 0.6229 1.1836 0.1591 0.336 Uiso 0.25 1 calc PR P 3
O47 O 0.5466(10) 0.5332(12) 0.0217(5) 0.310(7) Uani 0.512(8) 1 d PDU I -2
H47 H 0.5556 0.5073 -0.0042 0.464 Uiso 0.512(8) 1 calc PR I -2

loop_
_atom_site_aniso_label
_atom_site_aniso_U_11
_atom_site_aniso_U_22
_atom_site_aniso_U_33
_atom_site_aniso_U_23
_atom_site_aniso_U_13
_atom_site_aniso_U_12
Zn1 0.0683(2) 0.0599(2) 0.03483(18) -0.00209(17) 0.00080(18) -0.0102(2)
N1'A 0.0559(15) 0.0524(14) 0.0413(12) 0.0030(11) 0.0041(12) -0.0054(12)
N1A 0.0608(16) 0.0510(14) 0.0491(14) -0.0020(12) 0.0085(13) -0.0038(12)
N1"A 0.0776(19) 0.0635(15) 0.0397(13) 0.0044(12) -0.0050(14) -0.0106(14)
N1B 0.0662(15) 0.0739(19) 0.0440(14) 0.0013(14) -0.0041(12) -0.0245(14)
N1'B 0.0587(14) 0.0649(18) 0.0386(12) -0.0033(13) 0.0003(11) -0.0121(14)
N1"B 0.0655(15) 0.0729(19) 0.0414(14) 0.0033(14) 0.0065(12) -0.0134(14)
C27B 0.0424(16) 0.089(2) 0.0704(19) 0.0210(17) 0.0092(14) -0.0068(16)
C6'A 0.0504(17) 0.0542(17) 0.0447(14) 0.0009(13) -0.0049(14) -0.0064(14)
C20B 0.0437(15) 0.0508(18) 0.0424(14) 0.0002(14) -0.0010(12) -0.0046(14)
C3'A 0.0501(18) 0.0564(18) 0.0421(15) 0.0028(14) 0.0001(14) -0.0024(15)
C4'A 0.0403(16) 0.0601(19) 0.0448(14) 0.0019(14) 0.0028(13) -0.0036(14)
C21B 0.0458(14) 0.0589(19) 0.0566(15) 0.0128(14) 0.0042(13) -0.0037(14)
C2'A 0.0544(18) 0.0488(16) 0.0410(14) 0.0028(13) 0.0021(14) -0.0006(14)
C25A 0.058(3) 0.048(2) 0.052(3) 0.0003(19) 0.001(2) 0.003(2)
C37B 0.0446(16) 0.0546(19) 0.0438(14) -0.0038(15) -0.0028(12) -0.0040(15)
C14A 0.0379(15) 0.072(2) 0.0408(15) 0.0011(16) -0.0012(13) 0.0031(15)
C22B 0.0359(14) 0.074(2) 0.0612(16) 0.0097(15) -0.0002(13) -0.0088(14)
C6A 0.0437(16) 0.0496(16) 0.0548(16) 0.0030(13) 0.0141(14) -0.0082(13)
C20A 0.0391(14) 0.0533(18) 0.0438(14) -0.0020(14) -0.0043(12) 0.0009(13)
C18B 0.0393(14) 0.069(2) 0.0528(15) -0.0005(16) -0.0101(13) -0.0137(14)
C37A 0.0366(14) 0.060(2) 0.0451(15) -0.0084(15) -0.0025(12) 0.0042(14)
C5'A 0.0500(18) 0.0541(18) 0.0470(15) 0.0004(14) 0.0015(14) -0.0037(15)
C35A 0.0429(16) 0.082(2) 0.0459(16) -0.0048(17) -0.0068(14) 0.0091(16)
C13B 0.0374(14) 0.059(2) 0.0513(16) 0.0077(15) 0.0017(13) -0.0043(13)
C2"B 0.0589(17) 0.075(2) 0.0438(16) 0.0018(17) 0.0030(14) -0.0069(17)
C38A 0.0406(16) 0.070(2) 0.0481(15) -0.0093(16) -0.0037(13) 0.0044(16)
C38B 0.0495(17) 0.073(2) 0.0436(15) -0.0040(17) -0.0009(13) -0.0050(17)
C19B 0.0371(14) 0.0632(19) 0.0433(13) 0.0055(13) 0.0005(12) -0.0096(13)
C36A 0.0458(17) 0.079(2) 0.0531(18) -0.0127(18) -0.0015(14) 0.0131(17)
C5A 0.061(2) 0.066(2) 0.0556(18) 0.0099(16) 0.0114(16) 0.0085(16)
C18A 0.0455(15) 0.0589(18) 0.0472(15) -0.0018(15) -0.0069(13) -0.0157(14)
C24A 0.0337(17) 0.050(2) 0.0452(17) -0.0053(18) -0.0053(15) -0.0099(15)
C22A 0.0378(14) 0.068(2) 0.0556(15) 0.0079(15) 0.0005(13) -0.0064(14)
C19A 0.0361(14) 0.0605(19) 0.0433(13) -0.0005(13) -0.0026(12) -0.0078(13)
C7A 0.0328(14) 0.0501(18) 0.0541(15) -0.0016(15) -0.0062(12) -0.0070(13)
C2"A 0.061(2) 0.0628(18) 0.0504(16) 0.0059(15) -0.0040(16) -0.0054(15)
C17B 0.0475(15) 0.0608(19) 0.0451(14) 0.0048(14) -0.0024(13) -0.0108(14)
C16B 0.0382(13) 0.0524(17) 0.0463(14) -0.0005(14) -0.0037(12) -0.0096(13)
C26A 0.042(2) 0.052(2) 0.055(2) -0.0016(19) -0.006(2) 0.0027(19)
C16A 0.0351(13) 0.0537(17) 0.0493(15) 0.0022(14) -0.0037(12) -0.0084(13)
C12B 0.0356(15) 0.088(3) 0.0603(17) -0.0005(19) -0.0047(14) -0.0175(16)
C2'B 0.0530(16) 0.067(2) 0.0418(15) -0.0004(16) -0.0017(14) -0.0120(16)
C7B 0.0394(15) 0.059(2) 0.0486(15) 0.0013(15) -0.0015(13) -0.0128(14)
C6'B 0.0594(17) 0.059(2) 0.0431(15) -0.0023(16) 0.0009(14) -0.0078(16)
C15B 0.0447(16) 0.077(2) 0.0459(16) -0.0004(17) -0.0074(14) -0.0058(17)
C2A 0.080(2) 0.0577(19) 0.0502(18) 0.0005(15) 0.0151(17) -0.0036(17)
C14B 0.0385(15) 0.073(2) 0.0447(16) -0.0068(17) -0.0003(13) -0.0047(16)
C31A 0.0434(16) 0.089(2) 0.0727(19) 0.0195(18) 0.0076(15) -0.0082(16)
C15A 0.0381(15) 0.078(2) 0.0438(16) -0.0006(17) -0.0052(13) 0.0003(16)
C11A 0.0575(18) 0.0501(19) 0.0549(16) -0.0031(16) -0.0111(14) -0.0218(15)
C17A 0.0455(15) 0.0555(19) 0.0452(14) -0.0020(14) -0.0007(13) -0.0032(14)
C31B 0.0459(17) 0.085(2) 0.075(2) 0.0201(17) 0.0100(15) -0.0153(16)
C21A 0.0437(14) 0.070(2) 0.0604(16) 0.0122(16) 0.0070(13) 0.0040(14)
C24D 0.027(2) 0.057(2) 0.045(2) 0.001(2) -0.0041(19) -0.009(2)
C27A 0.0471(17) 0.101(2) 0.0671(19) 0.0245(18) 0.0129(15) 0.0035(18)
C12A 0.0409(15) 0.075(2) 0.0582(17) -0.0030(18) -0.0068(14) -0.0225(15)
C32B 0.087(3) 0.088(2) 0.104(3) 0.021(2) 0.031(3) -0.016(2)
C13A 0.0392(15) 0.069(2) 0.0448(16) 0.0013(16) 0.0002(13) -0.0061(14)
C35B 0.0429(16) 0.078(2) 0.0473(16) -0.0090(18) -0.0047(14) 0.0028(17)
C9A 0.0555(17) 0.068(2) 0.0451(16) 0.0040(16) 0.0053(14) 0.0024(16)
C3A 0.082(2) 0.0445(18) 0.078(2) 0.0122(16) 0.0294(19) 0.0065(17)
C9B 0.0499(16) 0.066(2) 0.0489(16) 0.0075(16) 0.0032(13) -0.0017(15)
C4'B 0.0517(18) 0.077(2) 0.0458(15) -0.0068(18) 0.0006(14) -0.0078(18)
C6"B 0.077(2) 0.087(3) 0.0490(19) 0.004(2) 0.0136(16) -0.013(2)
C10B 0.0605(18) 0.071(2) 0.0466(17) 0.0004(17) -0.0127(14) -0.0101(17)
C8B 0.0367(15) 0.072(2) 0.0587(16) 0.0082(17) 0.0014(13) -0.0123(15)
C36B 0.0454(16) 0.094(3) 0.0467(17) -0.011(2) 0.0035(14) 0.0005(19)
C23B 0.040(2) 0.042(2) 0.0447(19) 0.005(2) -0.0050(18) -0.0088(17)
C10A 0.0596(18) 0.068(2) 0.0393(15) -0.0010(16) -0.0085(14) -0.0110(17)
C2B 0.079(2) 0.078(3) 0.057(2) -0.004(2) -0.0058(17) -0.0271(19)
C11B 0.0481(17) 0.071(2) 0.0556(16) 0.0014(17) -0.0169(14) -0.0194(16)
C5"A 0.093(3) 0.098(3) 0.065(2) 0.023(2) -0.022(2) -0.001(2)
C6"A 0.091(3) 0.083(2) 0.0473(17) 0.0145(17) -0.0056(19) -0.006(2)
C23A 0.0329(16) 0.049(2) 0.0425(17) -0.0050(17) -0.0045(15) -0.0021(15)
C5'B 0.0589(18) 0.079(2) 0.0441(16) -0.0032(18) 0.0002(14) -0.0254(18)
C6B 0.0585(17) 0.071(2) 0.0445(16) 0.0005(16) -0.0003(14) -0.0206(16)
C8A 0.0342(14) 0.071(2) 0.0608(17) 0.0040(18) 0.0004(13) -0.0081(15)
C3'B 0.0543(17) 0.066(2) 0.0426(16) -0.0019(16) 0.0017(14) -0.0055(17)
C4"B 0.062(2) 0.116(4) 0.083(3) 0.005(3) 0.0066(19) -0.022(2)
C4B 0.073(2) 0.121(4) 0.067(2) 0.001(3) 0.0032(19) -0.042(2)
C3"A 0.085(3) 0.076(2) 0.064(2) 0.0089(18) -0.011(2) 0.0120(19)
C5B 0.071(2) 0.094(3) 0.049(2) -0.008(2) 0.0043(16) -0.026(2)
C3"B 0.0573(19) 0.112(4) 0.063(2) -0.006(2) 0.0019(17) -0.019(2)
C4A 0.080(3) 0.060(2) 0.075(2) 0.0197(18) 0.017(2) 0.0108(18)
C33A 0.084(4) 0.097(3) 0.131(5) 0.022(3) 0.023(4) -0.035(3)
C3B 0.080(2) 0.090(3) 0.066(2) -0.003(2) -0.010(2) -0.037(2)
C33B 0.041(2) 0.130(4) 0.113(4) 0.037(3) 0.019(2) -0.004(2)
C5"B 0.070(2) 0.115(4) 0.069(2) 0.012(2) 0.020(2) -0.010(2)
C34B 0.076(3) 0.125(4) 0.077(2) 0.020(3) 0.023(2) -0.032(3)
C28A 0.080(4) 0.106(3) 0.091(4) 0.028(3) 0.016(3) -0.025(3)
C28D 0.049(3) 0.168(5) 0.127(5) 0.060(5) 0.013(3) 0.015(3)
C4"A 0.115(3) 0.084(3) 0.073(2) 0.0155(19) -0.015(2) 0.017(2)
C30A 0.059(3) 0.146(6) 0.075(3) 0.006(3) 0.027(2) -0.013(4)
C26B 0.061(3) 0.057(2) 0.054(3) 0.004(2) -0.005(3) 0.007(2)
C26D 0.047(3) 0.050(3) 0.056(4) 0.005(3) 0.002(3) -0.008(2)
C32A 0.042(2) 0.166(4) 0.140(5) 0.037(4) 0.008(3) 0.015(3)
C29B 0.067(4) 0.141(3) 0.126(4) 0.079(2) 0.018(3) -0.015(3)
C29A 0.050(3) 0.188(4) 0.130(4) 0.068(4) 0.028(3) 0.037(3)
C30B 0.065(4) 0.130(4) 0.116(5) -0.002(4) 0.038(3) 0.000(4)
F4A 0.159(4) 0.181(3) 0.138(5) 0.018(3) -0.015(5) -0.047(3)
F3A 0.218(5) 0.228(6) 0.107(3) 0.004(3) 0.014(4) 0.016(5)
F2B 0.180(5) 0.235(6) 0.089(3) 0.034(4) -0.022(4) -0.062(6)
F1A 0.252(7) 0.232(4) 0.130(3) 0.050(2) -0.021(4) -0.098(4)
C30D 0.076(5) 0.176(8) 0.071(3) 0.032(4) 0.016(3) -0.029(6)
C28B 0.053(3) 0.170(7) 0.089(5) 0.025(4) 0.003(3) -0.037(4)
C29D 0.103(6) 0.100(3) 0.137(7) 0.039(4) 0.038(5) -0.031(3)
C34A 0.071(3) 0.153(5) 0.076(2) 0.026(3) 0.019(2) -0.035(3)
B1 0.146(4) 0.251(4) 0.093(4) 0.016(4) -0.007(4) -0.061(6)
F1B 0.158(5) 0.311(5) 0.096(3) 0.024(3) 0.002(3) -0.069(7)
B15A 0.131(4) 0.231(5) 0.061(4) 0.014(3) -0.006(4) -0.084(4)
F4B 0.261(8) 0.244(3) 0.129(6) -0.010(3) 0.050(8) -0.048(4)
F3B 0.136(3) 0.267(7) 0.181(7) -0.051(8) 0.032(3) -0.089(4)
F2A 0.124(3) 0.341(8) 0.166(6) 0.054(5) 0.026(3) -0.064(3)
C25B 0.046(3) 0.045(2) 0.059(3) 0.003(2) 0.003(3) -0.002(2)
C23D 0.035(2) 0.054(2) 0.048(2) 0.004(2) -0.0020(19) -0.007(2)
C24B 0.042(2) 0.050(2) 0.0431(19) 0.002(2) -0.0052(18) -0.0074(18)
C25D 0.058(3) 0.061(3) 0.051(4) 0.006(3) -0.004(3) 0.006(3)
C26C 0.059(5) 0.058(3) 0.073(7) 0.007(3) 0.005(5) 0.005(3)
C24C 0.041(3) 0.049(3) 0.046(2) -0.007(2) -0.004(2) -0.012(2)
C23C 0.037(3) 0.051(3) 0.045(2) -0.005(2) 0.000(2) -0.008(2)
C25C 0.040(4) 0.071(3) 0.049(6) 0.007(3) 0.011(4) 0.008(3)
O43 0.127(5) 0.167(8) 0.118(5) 0.012(5) 0.029(4) 0.012(5)
O41 0.216(5) 0.209(7) 0.146(5) 0.032(5) 0.007(4) 0.088(4)
O39 0.273(8) 0.414(13) 0.288(6) -0.087(10) 0.071(4) -0.171(8)
C41 0.241(6) 0.124(6) 0.138(7) 0.006(5) 0.030(4) 0.098(4)
O40 0.744(9) 0.173(6) 0.296(8) 0.079(5) -0.291(7) -0.030(5)
O50 0.182(10) 0.318(16) 0.268(13) -0.145(11) -0.102(9) 0.007(11)
C47 0.284(5) 0.212(14) 0.172(9) -0.114(8) -0.156(6) 0.062(12)
C39 0.172(7) 0.375(16) 0.348(6) -0.015(13) 0.072(5) -0.146(8)
C43 0.191(8) 0.184(10) 0.133(7) -0.022(6) -0.005(5) 0.113(6)
C33C 0.054(5) 0.114(7) 0.085(5) 0.024(5) 0.016(4) -0.039(4)
C34C 0.099(8) 0.142(5) 0.074(4) 0.046(3) 0.019(4) 0.007(4)
C32C 0.048(5) 0.116(5) 0.121(8) 0.004(4) 0.030(4) 0.003(4)
O49A 0.263(10) 0.129(8) 0.296(6) 0.056(7) 0.111(5) -0.032(8)
C30C 0.095(7) 0.177(6) 0.122(4) -0.047(5) 0.062(4) -0.054(7)
C29C 0.053(4) 0.131(9) 0.115(5) 0.033(5) 0.002(3) -0.021(4)
C28C 0.063(6) 0.126(3) 0.154(7) 0.074(3) 0.035(4) -0.003(4)
O49B 0.178(9) 0.078(7) 0.366(6) 0.024(9) 0.076(5) 0.010(7)
C40 0.813(10) 0.115(6) 0.267(12) 0.107(6) -0.134(13) -0.061(5)
C33D 0.069(5) 0.094(7) 0.094(6) 0.031(5) -0.003(4) -0.038(4)
C32D 0.060(8) 0.115(4) 0.075(5) 0.035(3) 0.025(4) 0.001(4)
C34D 0.087(3) 0.088(2) 0.104(3) 0.021(2) 0.031(3) -0.016(2)
Cl1 0.219(5) 0.271(5) 0.212(5) 0.065(4) 0.065(4) 0.010(5)
O42 0.97(2) 0.320(6) 0.307(11) 0.171(5) 0.195(11) 0.214(7)
O44 0.218(14) 0.223(15) 0.270(5) -0.022(14) 0.046(8) -0.084(13)
O51 0.206(16) 0.184(17) 0.103(12) -0.007(12) -0.037(12) 0.024(15)
C42 0.97(2) 0.214(5) 0.282(13) 0.137(5) 0.119(12) 0.262(7)
C44 0.200(15) 0.31(2) 0.235(5) 0.004(16) 0.113(8) -0.147(14)
O45 0.30(2) 0.162(17) 0.27(2) 0.063(16) 0.046(19) -0.007(19)
C45 0.30(2) 0.162(17) 0.27(2) 0.063(16) 0.046(19) -0.007(19)
O48 0.526(19) 0.772(11) 1.42(2) 0.932(10) 0.502(19) 0.450(11)
B2 0.171(4) 0.274(4) 0.170(4) 0.035(4) 0.057(4) 0.029(4)
F7B 0.222(9) 0.269(10) 0.164(9) 0.016(9) 0.063(9) 0.024(9)
F5A 0.097(3) 0.249(5) 0.173(6) -0.009(5) 0.053(3) -0.029(3)
F6A 0.103(4) 0.295(6) 0.139(5) 0.042(6) 0.060(4) 0.056(4)
F7A 0.243(8) 0.301(3) 0.188(5) 0.058(3) 0.045(6) 0.009(4)
F8B 0.191(10) 0.295(11) 0.191(10) 0.081(10) 0.076(9) 0.014(10)
F6B 0.201(9) 0.288(10) 0.165(9) 0.052(9) 0.025(9) 0.022(9)
F8A 0.157(7) 0.246(10) 0.156(3) 0.028(4) 0.043(4) 0.067(6)
O46 0.136(12) 0.106(10) 0.239(6) -0.012(5) -0.015(6) -0.022(8)
C46 0.199(18) 0.177(14) 0.272(6) 0.015(5) 0.005(7) -0.056(10)
O47 0.295(5) 0.286(15) 0.248(12) -0.116(11) -0.126(7) 0.031(13)

loop_
_atom_type_symbol
_atom_type_description
_atom_type_scat_dispersion_real
_atom_type_scat_dispersion_imag
_atom_type_scat_source
C C 0.0033 0.0016 'International Tables Vol C Tables 4.2.6.8 and 6.1.1.4'
H H 0.0000 0.0000 'International Tables Vol C Tables 4.2.6.8 and 6.1.1.4'
B B 0.0013 0.0007 'International Tables Vol C Tables 4.2.6.8 and 6.1.1.4'
Cl Cl 0.1484 0.1585 'International Tables Vol C Tables 4.2.6.8 and 6.1.1.4'
F F 0.0171 0.0103 'International Tables Vol C Tables 4.2.6.8 and 6.1.1.4'
N N 0.0061 0.0033 'International Tables Vol C Tables 4.2.6.8 and 6.1.1.4'
O O 0.0106 0.0060 'International Tables Vol C Tables 4.2.6.8 and 6.1.1.4'
Zn Zn 0.2839 1.4301 'International Tables Vol C Tables 4.2.6.8 and 6.1.1.4'

loop_
_geom_angle_atom_site_label_1
_geom_angle_atom_site_label_2
_geom_angle_atom_site_label_3
_geom_angle
_geom_angle_site_symmetry_1
N1'A Zn1 N1A 75.47(12) .
N1'A Zn1 N1"A 75.97(13) .
N1'A Zn1 N1B 102.99(13) .
N1'A Zn1 N1"B 104.24(13) .
N1"A Zn1 N1A 151.43(11) .
N1"A Zn1 N1B 96.92(15) .
N1"A Zn1 N1"B 88.33(14) .
N1B Zn1 N1A 90.10(14) .
N1B Zn1 N1"B 152.73(12) .
N1'B Zn1 N1'A 179.80(15) .
N1'B Zn1 N1A 104.55(13) .
N1'B Zn1 N1"A 104.01(13) .
N1'B Zn1 N1B 76.81(13) .
N1'B Zn1 N1"B 75.96(13) .
N1"B Zn1 N1A 98.01(14) .
C6'A N1'A Zn1 119.1(3) .
C6'A N1'A C2'A 121.4(3) .
C2'A N1'A Zn1 119.5(2) .
C6A N1A Zn1 115.1(2) .
C2A N1A Zn1 125.5(3) .
C2A N1A C6A 118.4(4) .
C2"A N1"A Zn1 116.0(3) .
C2"A N1"A C6"A 116.5(4) .
C6"A N1"A Zn1 127.4(3) .
C2B N1B Zn1 127.5(3) .
C2B N1B C6B 118.2(4) .
C6B N1B Zn1 114.3(3) .
C2'B N1'B Zn1 119.8(2) .
C2'B N1'B C6'B 120.6(3) .
C6'B N1'B Zn1 119.5(3) .
C2"B N1"B Zn1 114.7(3) .
C6"B N1"B Zn1 126.6(3) .
C6"B N1"B C2"B 118.5(4) .
C21B C27B C29B 109.5(5) .
C21B C27B C30D 113.6(5) .
C21B C27B C28B 112.0(5) .
C21B C27B C29D 108.8(5) .
C28D C27B C21B 107.0(7) .
C28D C27B C30D 110.2(7) .
C28D C27B C29D 110.9(8) .
C29B C27B C28B 107.1(7) .
C30B C27B C21B 109.2(6) .
C30B C27B C29B 112.5(7) .
C30B C27B C28B 106.5(6) .
C29D C27B C30D 106.4(7) .
N1'A C6'A C5'A 120.5(4) .
N1'A C6'A C2"A 114.8(3) .
C5'A C6'A C2"A 124.7(4) .
C19B C20B C37B 121.7(3) .
C7B C20B C37B 118.6(3) .
C7B C20B C19B 119.7(3) .
C4'A C3'A H3'A 120.1 .
C4'A C3'A C2'A 119.9(4) .
C2'A C3'A H3'A 120.1 .
C3'A C4'A C5'A 118.4(3) .
C3'A C4'A C38A 121.1(4) .
C5'A C4'A C38A 120.4(3) .
C9B C21B C27B 119.8(3) .
C8B C21B C27B 122.0(3) .
C8B C21B C9B 118.2(4) .
N1'A C2'A C3'A 120.2(3) .
N1'A C2'A C6A 115.0(3) .
C3'A C2'A C6A 124.7(4) .
H25A C25A H25B 109.5 .
H25A C25A H25C 109.5 .
H25B C25A H25C 109.5 .
C23A C25A H25A 109.5 .
C23A C25A H25B 109.5 .
C23A C25A H25C 109.5 .
C14B C37B C20B 120.3(3) .
C35B C37B C20B 122.7(3) .
C35B C37B C14B 117.0(3) .
C37A C14A H14A 119.5 .
C15A C14A H14A 119.5 .
C15A C14A C37A 121.0(3) .
C13B C22B C31B 122.4(4) .
C12B C22B C13B 118.2(4) .
C12B C22B C31B 119.4(3) .
N1A C6A C2'A 114.1(3) .
N1A C6A C5A 121.8(3) .
C5A C6A C2'A 124.1(3) .
C19A C20A C37A 120.7(3) .
C7A C20A C37A 119.2(3) .
C7A C20A C19A 120.1(3) .
C12B C18B C24D 115.9(4) .
C12B C18B C11B 124.8(3) .
C12B C18B C24B 119.4(4) .
C11B C18B C24D 116.8(4) .
C11B C18B C24B 114.3(4) .
C14A C37A C20A 121.1(3) .
C35A C37A C14A 118.1(3) .
C35A C37A C20A 120.4(3) .
C6'A C5'A C4'A 119.6(4) .
C6'A C5'A H5'A 120.2 .
C4'A C5'A H5'A 120.2 .
C37A C35A H35A 119.6 .
C36A C35A C37A 120.9(3) .
C36A C35A H35A 119.6 .
C22B C13B H13B 118.6 .
C19B C13B C22B 122.7(4) .
C19B C13B H13B 118.6 .
N1"B C2"B C6'B 114.8(3) .
N1"B C2"B C3"B 121.1(4) .
C3"B C2"B C6'B 124.0(4) .
C36A C38A C4'A 120.7(3) .
C15A C38A C4'A 120.7(3) .
C15A C38A C36A 118.6(3) .
C15B C38B C4'B 122.2(3) .
C15B C38B C36B 117.5(3) .
C36B C38B C4'B 120.2(3) .
C20B C19B C24D 116.2(4) .
C20B C19B C24B 114.6(4) .
C13B C19B C20B 125.2(3) .
C13B C19B C24D 115.4(4) .
C13B C19B C24B 119.0(4) .
C35A C36A C38A 120.9(4) .
C35A C36A H36A 119.5 .
C38A C36A H36A 119.5 .
C6A C5A H5A 120.0 .
C4A C5A C6A 120.0(4) .
C4A C5A H5A 120.0 .
C11A C18A C24A 115.2(4) .
C11A C18A C24C 113.5(5) .
C12A C18A C24A 119.4(3) .
C12A C18A C11A 124.6(3) .
C12A C18A C24C 118.1(6) .
C18A C24A C19A 112.1(4) .
C18A C24A C26A 108.0(4) .
C19A C24A C26A 108.1(4) .
C23A C24A C18A 109.1(3) .
C23A C24A C19A 109.8(4) .
C23A C24A C26A 109.7(4) .
C12A C22A C31A 120.2(3) .
C12A C22A C13A 118.2(4) .
C13A C22A C31A 121.5(3) .
C20A C19A C24A 115.0(3) .
C20A C19A C24C 114.0(5) .
C13A C19A C20A 125.4(3) .
C13A C19A C24A 118.3(3) .
C13A C19A C24C 117.5(5) .
C20A C7A H7A 117.7 .
C20A C7A C16A 124.7(3) .
C16A C7A H7A 117.7 .
N1"A C2"A C6'A 113.8(4) .
N1"A C2"A C3"A 122.3(4) .
C3"A C2"A C6'A 123.9(4) .
C9B C17B C10B 123.6(4) .
C9B C17B C23B 119.2(4) .
C9B C17B C23D 118.8(4) .
C10B C17B C23B 115.8(4) .
C10B C17B C23D 115.5(4) .
C7B C16B C23B 115.1(4) .
C7B C16B C23D 113.9(4) .
C8B C16B C7B 125.2(3) .
C8B C16B C23B 118.5(4) .
C8B C16B C23D 118.9(4) .
C24A C26A H26A 109.5 .
C24A C26A H26B 109.5 .
C24A C26A H26C 109.5 .
H26A C26A H26B 109.5 .
H26A C26A H26C 109.5 .
H26B C26A H26C 109.5 .
C7A C16A C23A 117.0(3) .
C7A C16A C23C 112.5(5) .
C8A C16A C7A 125.1(3) .
C8A C16A C23A 117.6(3) .
C8A C16A C23C 118.1(6) .
C22B C12B H12B 118.1 .
C18B C12B C22B 123.8(3) .
C18B C12B H12B 118.1 .
N1'B C2'B C6B 114.2(3) .
N1'B C2'B C3'B 121.7(3) .
C3'B C2'B C6B 124.0(4) .
C20B C7B H7B 117.5 .
C16B C7B C20B 125.0(3) .
C16B C7B H7B 117.5 .
N1'B C6'B C2"B 115.0(3) .
N1'B C6'B C5'B 120.1(4) .
C5'B C6'B C2"B 124.8(4) .
C38B C15B H15B 119.4 .
C14B C15B C38B 121.1(3) .
C14B C15B H15B 119.4 .
N1A C2A H2A 118.7 .
N1A C2A C3A 122.6(4) .
C3A C2A H2A 118.7 .
C37B C14B H14B 119.3 .
C15B C14B C37B 121.4(3) .
C15B C14B H14B 119.3 .
C22A C31A C33A 110.9(4) .
C32A C31A C22A 106.6(5) .
C32A C31A C33A 110.0(5) .
C32A C31A C34A 110.8(4) .
C34A C31A C22A 112.7(4) .
C34A C31A C33A 105.9(6) .
C33C C31A C22A 109.8(7) .
C34C C31A C22A 108.2(8) .
C34C C31A C33C 119.3(10) .
C34C C31A C32C 105.3(10) .
C32C C31A C22A 107.8(7) .
C32C C31A C33C 106.0(9) .
C14A C15A C38A 120.5(3) .
C14A C15A H15A 119.8 .
C38A C15A H15A 119.8 .
C18A C11A H11A 118.4 .
C10A C11A C18A 123.2(3) .
C10A C11A H11A 118.4 .
C9A C17A C10A 124.4(3) .
C9A C17A C23A 118.8(3) .
C9A C17A C23C 120.4(5) .
C10A C17A C23A 115.8(4) .
C10A C17A C23C 112.2(5) .
C22B C31B C32B 108.3(4) .
C22B C31B C33B 109.7(4) .
C22B C31B C34B 113.3(4) .
C33B C31B C32B 108.4(4) .
C33B C31B C34B 108.7(4) .
C34B C31B C32B 108.4(5) .
C33D C31B C22B 111.2(8) .
C33D C31B C32D 100.0(10) .
C33D C31B C34D 118.8(11) .
C32D C31B C22B 107.7(8) .
C32D C31B C34D 120.3(11) .
C34D C31B C22B 98.6(8) .
C9A C21A C27A 122.7(4) .
C8A C21A C27A 121.0(3) .
C8A C21A C9A 116.2(4) .
C18B C24D C26D 106.8(5) .
C18B C24D C23D 106.0(6) .
C19B C24D C18B 112.9(5) .
C19B C24D C26D 112.3(6) .
C19B C24D C23D 107.9(5) .
C23D C24D C26D 110.8(6) .
C21A C27A C30A 108.8(4) .
C21A C27A C30C 120.3(7) .
C21A C27A C29C 113.8(6) .
C21A C27A C28C 110.8(7) .
C28A C27A C21A 109.3(4) .
C28A C27A C30A 107.4(6) .
C28A C27A C29A 116.4(6) .
C29A C27A C21A 107.9(5) .
C29A C27A C30A 106.8(5) .
C30C C27A C29C 112.2(8) .
C30C C27A C28C 101.8(10) .
C28C C27A C29C 93.7(10) .
C18A C12A C22A 122.9(3) .
C18A C12A H12A 118.5 .
C22A C12A H12A 118.5 .
C31B C32B H32A 109.5 .
C31B C32B H32B 109.5 .
C31B C32B H32C 109.5 .
H32A C32B H32B 109.5 .
H32A C32B H32C 109.5 .
H32B C32B H32C 109.5 .
C22A C13A H13A 118.2 .
C19A C13A C22A 123.6(3) .
C19A C13A H13A 118.2 .
C37B C35B H35B 119.1 .
C36B C35B C37B 121.7(3) .
C36B C35B H35B 119.1 .
C17A C9A C21A 123.7(4) .
C17A C9A H9A 118.1 .
C21A C9A H9A 118.1 .
C2A C3A H3A 120.6 .
C2A C3A C4A 118.8(4) .
C4A C3A H3A 120.6 .
C21B C9B H9B 118.8 .
C17B C9B C21B 122.4(4) .
C17B C9B H9B 118.8 .
C5'B C4'B C38B 120.6(3) .
C5'B C4'B C3'B 119.1(3) .
C3'B C4'B C38B 120.1(4) .
N1"B C6"B H6"B 118.7 .
N1"B C6"B C5"B 122.5(4) .
C5"B C6"B H6"B 118.7 .
C17B C10B H10B 119.1 .
C11B C10B C17B 121.7(4) .
C11B C10B H10B 119.1 .
C21B C8B H8B 118.1 .
C16B C8B C21B 123.8(3) .
C16B C8B H8B 118.1 .
C38B C36B H36B 119.4 .
C35B C36B C38B 121.3(4) .
C35B C36B H36B 119.4 .
C17B C23B C16B 111.5(5) .
C17B C23B C25B 107.6(5) .
C16B C23B C25B 105.7(5) .
C24B C23B C17B 110.1(5) .
C24B C23B C16B 110.3(4) .
C24B C23B C25B 111.6(6) .
C11A C10A C17A 122.0(3) .
C11A C10A H10A 119.0 .
C17A C10A H10A 119.0 .
N1B C2B H2B 118.6 .
N1B C2B C3B 122.9(4) .
C3B C2B H2B 118.6 .
C18B C11B H11B 118.4 .
C10B C11B C18B 123.1(3) .
C10B C11B H11B 118.4 .
C6"A C5"A H5"A 120.7 .
C6"A C5"A C4"A 118.6(5) .
C4"A C5"A H5"A 120.7 .
N1"A C6"A H6"A 118.0 .
C5"A C6"A N1"A 124.0(4) .
C5"A C6"A H6"A 118.0 .
C24A C23A C25A 109.0(4) .
C16A C23A C25A 106.0(4) .
C16A C23A C24A 110.4(3) .
C17A C23A C25A 106.8(4) .
C17A C23A C24A 110.4(4) .
C17A C23A C16A 113.9(4) .
C6'B C5'B H5'B 120.2 .
C4'B C5'B C6'B 119.6(4) .
C4'B C5'B H5'B 120.2 .
N1B C6B C2'B 114.8(3) .
N1B C6B C5B 122.0(4) .
C5B C6B C2'B 123.3(3) .
C16A C8A C21A 124.8(3) .
C16A C8A H8A 117.6 .
C21A C8A H8A 117.6 .
C2'B C3'B C4'B 118.8(4) .
C2'B C3'B H3'B 120.6 .
C4'B C3'B H3'B 120.6 .
C3"B C4"B H4"B 119.6 .
C3"B C4"B C5"B 120.8(5) .
C5"B C4"B H4"B 119.6 .
C5B C4B H4B 120.2 .
C3B C4B H4B 120.2 .
C3B C4B C5B 119.6(5) .
C2"A C3"A H3"A 120.5 .
C2"A C3"A C4"A 119.0(4) .
C4"A C3"A H3"A 120.5 .
C6B C5B C4B 118.4(4) .
C6B C5B H5B 120.8 .
C4B C5B H5B 120.8 .
C2"B C3"B H3"B 120.4 .
C4"B C3"B C2"B 119.2(4) .
C4"B C3"B H3"B 120.4 .
C5A C4A C3A 118.3(4) .
C5A C4A H4A 120.8 .
C3A C4A H4A 120.8 .
C31A C33A H33A 109.5 .
C31A C33A H33B 109.5 .
C31A C33A H33C 109.5 .
H33A C33A H33B 109.5 .
H33A C33A H33C 109.5 .
H33B C33A H33C 109.5 .
C2B C3B C4B 118.9(4) .
C2B C3B H3B 120.5 .
C4B C3B H3B 120.5 .
C31B C33B H33D 109.5 .
C31B C33B H33E 109.5 .
C31B C33B H33F 109.5 .
H33D C33B H33E 109.5 .
H33D C33B H33F 109.5 .
H33E C33B H33F 109.5 .
C6"B C5"B H5"B 121.1 .
C4"B C5"B C6"B 117.8(5) .
C4"B C5"B H5"B 121.1 .
C31B C34B H34A 109.5 .
C31B C34B H34B 109.5 .
C31B C34B H34C 109.5 .
H34A C34B H34B 109.5 .
H34A C34B H34C 109.5 .
H34B C34B H34C 109.5 .
C27A C28A H28A 109.5 .
C27A C28A H28B 109.5 .
C27A C28A H28C 109.5 .
H28A C28A H28B 109.5 .
H28A C28A H28C 109.5 .
H28B C28A H28C 109.5 .
C27B C28D H28D 109.5 .
C27B C28D H28E 109.5 .
C27B C28D H28F 109.5 .
H28D C28D H28E 109.5 .
H28D C28D H28F 109.5 .
H28E C28D H28F 109.5 .
C5"A C4"A C3"A 119.5(5) .
C5"A C4"A H4"A 120.2 .
C3"A C4"A H4"A 120.2 .
C27A C30A H30A 109.5 .
C27A C30A H30B 109.5 .
C27A C30A H30C 109.5 .
H30A C30A H30B 109.5 .
H30A C30A H30C 109.5 .
H30B C30A H30C 109.5 .
H26D C26B H26E 109.5 .
H26D C26B H26F 109.5 .
H26E C26B H26F 109.5 .
C24B C26B H26D 109.5 .
C24B C26B H26E 109.5 .
C24B C26B H26F 109.5 .
C24D C26D H26G 109.5 .
C24D C26D H26H 109.5 .
C24D C26D H26I 109.5 .
H26G C26D H26H 109.5 .
H26G C26D H26I 109.5 .
H26H C26D H26I 109.5 .
C31A C32A H32D 109.5 .
C31A C32A H32E 109.5 .
C31A C32A H32F 109.5 .
H32D C32A H32E 109.5 .
H32D C32A H32F 109.5 .
H32E C32A H32F 109.5 .
C27B C29B H29A 109.5 .
C27B C29B H29B 109.5 .
C27B C29B H29C 109.5 .
H29A C29B H29B 109.5 .
H29A C29B H29C 109.5 .
H29B C29B H29C 109.5 .
C27A C29A H29D 109.5 .
C27A C29A H29E 109.5 .
C27A C29A H29F 109.5 .
H29D C29A H29E 109.5 .
H29D C29A H29F 109.5 .
H29E C29A H29F 109.5 .
C27B C30B H30D 109.5 .
C27B C30B H30E 109.5 .
C27B C30B H30F 109.5 .
H30D C30B H30E 109.5 .
H30D C30B H30F 109.5 .
H30E C30B H30F 109.5 .
C27B C30D H30G 109.5 .
C27B C30D H30H 109.5 .
C27B C30D H30I 109.5 .
H30G C30D H30H 109.5 .
H30G C30D H30I 109.5 .
H30H C30D H30I 109.5 .
C27B C28B H28G 109.5 .
C27B C28B H28H 109.5 .
C27B C28B H28I 109.5 .
H28G C28B H28H 109.5 .
H28G C28B H28I 109.5 .
H28H C28B H28I 109.5 .
C27B C29D H29G 109.5 .
C27B C29D H29H 109.5 .
C27B C29D H29I 109.5 .
H29G C29D H29H 109.5 .
H29G C29D H29I 109.5 .
H29H C29D H29I 109.5 .
C31A C34A H34D 109.5 .
C31A C34A H34E 109.5 .
C31A C34A H34F 109.5 .
H34D C34A H34E 109.5 .
H34D C34A H34F 109.5 .
H34E C34A H34F 109.5 .
F1B B1 F2B 108.7(7) .
F4B B1 F2B 110.9(8) .
F4B B1 F1B 108.5(7) .
F3B B1 F2B 109.1(7) .
F3B B1 F1B 109.7(8) .
F3B B1 F4B 109.9(8) .
F4A B15A F3A 109.2(7) .
F4A B15A F1A 111.1(6) .
F4A B15A F2A 107.9(7) .
F3A B15A F1A 106.9(7) .
F3A B15A F2A 111.5(7) .
F2A B15A F1A 110.3(8) .
C23B C25B H25D 109.5 .
C23B C25B H25E 109.5 .
C23B C25B H25F 109.5 .
H25D C25B H25E 109.5 .
H25D C25B H25F 109.5 .
H25E C25B H25F 109.5 .
C17B C23D C24D 109.0(5) .
C17B C23D C25D 110.4(6) .
C16B C23D C17B 110.9(5) .
C16B C23D C24D 108.7(6) .
C16B C23D C25D 106.0(6) .
C24D C23D C25D 111.7(6) .
C18B C24B C19B 110.8(5) .
C18B C24B C26B 107.1(5) .
C19B C24B C26B 109.1(5) .
C23B C24B C18B 108.3(4) .
C23B C24B C19B 108.8(5) .
C23B C24B C26B 112.7(6) .
C23D C25D H25G 109.5 .
C23D C25D H25H 109.5 .
C23D C25D H25I 109.5 .
H25G C25D H25H 109.5 .
H25G C25D H25I 109.5 .
H25H C25D H25I 109.5 .
H26J C26C H26K 109.5 .
H26J C26C H26L 109.5 .
H26K C26C H26L 109.5 .
C24C C26C H26J 109.5 .
C24C C26C H26K 109.5 .
C24C C26C H26L 109.5 .
C19A C24C C18A 107.7(7) .
C26C C24C C18A 106.0(9) .
C26C C24C C19A 112.5(10) .
C23C C24C C18A 104.7(9) .
C23C C24C C19A 106.4(9) .
C23C C24C C26C 118.8(11) .
C17A C23C C16A 106.9(7) .
C24C C23C C16A 104.6(9) .
C24C C23C C17A 107.7(9) .
C24C C23C C25C 114.9(10) .
C25C C23C C16A 111.6(9) .
C25C C23C C17A 110.6(10) .
C23C C25C H25J 109.5 .
C23C C25C H25K 109.5 .
C23C C25C H25L 109.5 .
H25J C25C H25K 109.5 .
H25J C25C H25L 109.5 .
H25K C25C H25L 109.5 .
C43 O43 H43 109.5 .
C41 O41 H41 109.5 .
C39 O39 H39 109.5 .
O41 C41 H41A 109.5 .
O41 C41 H41B 109.5 .
O41 C41 H41C 109.5 .
H41A C41 H41B 109.5 .
H41A C41 H41C 109.5 .
H41B C41 H41C 109.5 .
F7A O40 C40 118.4(11) 2_565
H50A O50 H50B 116.6 .
H47A C47 H47B 109.5 .
H47A C47 H47C 109.5 .
H47B C47 H47C 109.5 .
O47 C47 H47A 109.5 .
O47 C47 H47B 109.5 .
O47 C47 H47C 109.5 .
O39 C39 H39A 109.5 .
O39 C39 H39B 109.5 .
O39 C39 H39C 109.5 .
H39A C39 H39B 109.5 .
H39A C39 H39C 109.5 .
H39B C39 H39C 109.5 .
O43 C43 H43A 109.5 .
O43 C43 H43B 109.5 .
O43 C43 H43C 109.5 .
H43A C43 H43B 109.5 .
H43A C43 H43C 109.5 .
H43B C43 H43C 109.5 .
C31A C33C H33G 109.5 .
C31A C33C H33H 109.5 .
C31A C33C H33I 109.5 .
H33G C33C H33H 109.5 .
H33G C33C H33I 109.5 .
H33H C33C H33I 109.5 .
C31A C34C H34G 109.5 .
C31A C34C H34H 109.5 .
C31A C34C H34I 109.5 .
H34G C34C H34H 109.5 .
H34G C34C H34I 109.5 .
H34H C34C H34I 109.5 .
C31A C32C H32G 109.5 .
C31A C32C H32H 109.5 .
C31A C32C H32I 109.5 .
H32G C32C H32H 109.5 .
H32G C32C H32I 109.5 .
H32H C32C H32I 109.5 .
C27A C30C H30J 109.5 .
C27A C30C H30K 109.5 .
C27A C30C H30L 109.5 .
H30J C30C H30K 109.5 .
H30J C30C H30L 109.5 .
H30K C30C H30L 109.5 .
C27A C29C H29J 109.5 .
C27A C29C H29K 109.5 .
C27A C29C H29L 109.5 .
H29J C29C H29K 109.5 .
H29J C29C H29L 109.5 .
H29K C29C H29L 109.5 .
C27A C28C H28J 109.5 .
C27A C28C H28K 109.5 .
C27A C28C H28L 109.5 .
H28J C28C H28K 109.5 .
H28J C28C H28L 109.5 .
H28K C28C H28L 109.5 .
O40 C40 H40A 109.5 .
O40 C40 H40B 109.5 .
O40 C40 H40C 109.5 .
H40A C40 H40B 109.5 .
H40A C40 H40C 109.5 .
H40B C40 H40C 109.5 .
C31B C33D H33J 109.5 .
C31B C33D H33K 109.5 .
C31B C33D H33L 109.5 .
H33J C33D H33K 109.5 .
H33J C33D H33L 109.5 .
H33K C33D H33L 109.5 .
C31B C32D H32J 109.5 .
C31B C32D H32K 109.5 .
C31B C32D H32L 109.5 .
H32J C32D H32K 109.5 .
H32J C32D H32L 109.5 .
H32K C32D H32L 109.5 .
C31B C34D H34J 109.5 .
C31B C34D H34K 109.5 .
C31B C34D H34L 109.5 .
H34J C34D H34K 109.5 .
H34J C34D H34L 109.5 .
H34K C34D H34L 109.5 .
C42 O42 H42 109.5 .
C44 O44 H44 109.5 .
O42 C42 H42A 109.5 .
O42 C42 H42B 109.5 .
O42 C42 H42C 109.5 .
H42A C42 H42B 109.5 .
H42A C42 H42C 109.5 .
H42B C42 H42C 109.5 .
O44 C44 H44A 109.5 .
O44 C44 H44B 109.5 .
O44 C44 H44C 109.5 .
H44A C44 H44B 109.5 .
H44A C44 H44C 109.5 .
H44B C44 H44C 109.5 .
C45 O45 H45 109.5 .
O45 C45 H45A 109.5 .
O45 C45 H45B 109.5 .
O45 C45 H45C 109.5 .
H45A C45 H45B 109.5 .
H45A C45 H45C 109.5 .
H45B C45 H45C 109.5 .
H48A O48 H48B 97.6 .
F6A B2 F5A 106.5(6) .
F6A B2 F7A 107.8(7) .
F7A B2 F5A 106.7(7) .
F8A B2 F5A 112.4(7) .
F8A B2 F6A 112.3(7) .
F8A B2 F7A 110.9(7) .
O40 F7A B2 162.8(11) 2_565
C46 O46 H46 109.5 .
O46 C46 H46A 109.5 .
O46 C46 H46B 109.5 .
O46 C46 H46C 109.5 .
H46A C46 H46B 109.5 .
H46A C46 H46C 109.5 .
H46B C46 H46C 109.5 .
C47 O47 H47 109.5 .

loop_
_geom_bond_atom_site_label_1
_geom_bond_atom_site_label_2
_geom_bond_distance
_geom_bond_site_symmetry_2
Zn1 N1'A 2.063(3) .
Zn1 N1A 2.195(4) .
Zn1 N1"A 2.141(4) .
Zn1 N1B 2.167(4) .
Zn1 N1'B 2.047(3) .
Zn1 N1"B 2.185(4) .
N1'A C6'A 1.329(5) .
N1'A C2'A 1.344(5) .
N1A C6A 1.344(5) .
N1A C2A 1.331(5) .
N1"A C2"A 1.350(5) .
N1"A C6"A 1.366(6) .
N1B C2B 1.341(5) .
N1B C6B 1.363(5) .
N1'B C2'B 1.337(5) .
N1'B C6'B 1.355(5) .
N1"B C2"B 1.357(5) .
N1"B C6"B 1.344(6) .
C27B C21B 1.520(6) .
C27B C28D 1.469(13) .
C27B C29B 1.528(13) .
C27B C30B 1.507(12) .
C27B C30D 1.567(10) .
C27B C28B 1.565(10) .
C27B C29D 1.544(11) .
C6'A C5'A 1.380(5) .
C6'A C2"A 1.484(6) .
C20B C37B 1.480(5) .
C20B C19B 1.443(5) .
C20B C7B 1.382(5) .
C3'A H3'A 0.9300 .
C3'A C4'A 1.378(5) .
C3'A C2'A 1.379(5) .
C4'A C5'A 1.394(6) .
C4'A C38A 1.493(5) .
C21B C9B 1.434(5) .
C21B C8B 1.382(5) .
C2'A C6A 1.487(5) .
C25A H25A 0.9600 .
C25A H25B 0.9600 .
C25A H25C 0.9600 .
C25A C23A 1.587(8) .
C37B C14B 1.414(5) .
C37B C35B 1.377(5) .
C14A H14A 0.9300 .
C14A C37A 1.401(5) .
C14A C15A 1.376(5) .
C22B C13B 1.410(5) .
C22B C12B 1.410(6) .
C22B C31B 1.517(6) .
C6A C5A 1.372(6) .
C20A C37A 1.482(5) .
C20A C19A 1.442(5) .
C20A C7A 1.362(5) .
C18B C12B 1.342(6) .
C18B C24D 1.541(7) .
C18B C11B 1.406(6) .
C18B C24B 1.534(7) .
C37A C35A 1.381(5) .
C5'A H5'A 0.9300 .
C35A H35A 0.9300 .
C35A C36A 1.379(5) .
C13B H13B 0.9300 .
C13B C19B 1.382(5) .
C2"B C6'B 1.465(6) .
C2"B C3"B 1.375(6) .
C38A C36A 1.389(5) .
C38A C15A 1.387(5) .
C38B C15B 1.393(5) .
C38B C4'B 1.476(5) .
C38B C36B 1.394(6) .
C19B C24D 1.499(8) .
C19B C24B 1.543(8) .
C36A H36A 0.9300 .
C5A H5A 0.9300 .
C5A C4A 1.368(6) .
C18A C24A 1.530(6) .
C18A C11A 1.399(5) .
C18A C12A 1.371(6) .
C18A C24C 1.584(12) .
C24A C19A 1.535(6) .
C24A C26A 1.541(8) .
C24A C23A 1.523(6) .
C22A C31A 1.523(6) .
C22A C12A 1.408(6) .
C22A C13A 1.420(5) .
C19A C13A 1.372(5) .
C19A C24C 1.563(12) .
C7A H7A 0.9300 .
C7A C16A 1.388(5) .
C2"A C3"A 1.372(7) .
C17B C9B 1.373(6) .
C17B C10B 1.399(5) .
C17B C23B 1.518(7) .
C17B C23D 1.538(8) .
C16B C7B 1.381(5) .
C16B C8B 1.376(5) .
C16B C23B 1.533(7) .
C16B C23D 1.523(8) .
C26A H26A 0.9600 .
C26A H26B 0.9600 .
C26A H26C 0.9600 .
C16A C23A 1.511(5) .
C16A C8A 1.372(5) .
C16A C23C 1.587(12) .
C12B H12B 0.9300 .
C2'B C6B 1.499(5) .
C2'B C3'B 1.376(5) .
C7B H7B 0.9300 .
C6'B C5'B 1.393(5) .
C15B H15B 0.9300 .
C15B C14B 1.366(5) .
C2A H2A 0.9300 .
C2A C3A 1.377(7) .
C14B H14B 0.9300 .
C31A C33A 1.530(9) .
C31A C32A 1.510(8) .
C31A C34A 1.511(7) .
C31A C33C 1.516(12) .
C31A C34C 1.487(13) .
C31A C32C 1.498(12) .
C15A H15A 0.9300 .
C11A H11A 0.9300 .
C11A C10A 1.354(6) .
C17A C9A 1.351(6) .
C17A C10A 1.425(5) .
C17A C23A 1.499(6) .
C17A C23C 1.554(12) .
C31B C32B 1.547(8) .
C31B C33B 1.535(7) .
C31B C34B 1.542(7) .
C31B C33D 1.492(13) .
C31B C32D 1.505(13) .
C31B C34D 1.512(13) .
C21A C27A 1.500(6) .
C21A C9A 1.434(5) .
C21A C8A 1.404(6) .
C24D C26D 1.573(11) .
C24D C23D 1.561(12) .
C27A C28A 1.473(10) .
C27A C30A 1.631(8) .
C27A C29A 1.490(10) .
C27A C30C 1.501(11) .
C27A C29C 1.533(10) .
C27A C28C 1.501(11) .
C12A H12A 0.9300 .
C32B H32A 0.9600 .
C32B H32B 0.9600 .
C32B H32C 0.9600 .
C13A H13A 0.9300 .
C35B H35B 0.9300 .
C35B C36B 1.375(5) .
C9A H9A 0.9300 .
C3A H3A 0.9300 .
C3A C4A 1.388(6) .
C9B H9B 0.9300 .
C4'B C5'B 1.381(6) .
C4'B C3'B 1.400(5) .
C6"B H6"B 0.9300 .
C6"B C5"B 1.381(7) .
C10B H10B 0.9300 .
C10B C11B 1.361(6) .
C8B H8B 0.9300 .
C36B H36B 0.9300 .
C23B C25B 1.550(10) .
C23B C24B 1.496(9) .
C10A H10A 0.9300 .
C2B H2B 0.9300 .
C2B C3B 1.367(7) .
C11B H11B 0.9300 .
C5"A H5"A 0.9300 .
C5"A C6"A 1.353(8) .
C5"A C4"A 1.362(7) .
C6"A H6"A 0.9300 .
C5'B H5'B 0.9300 .
C6B C5B 1.375(6) .
C8A H8A 0.9300 .
C3'B H3'B 0.9300 .
C4"B H4"B 0.9300 .
C4"B C3"B 1.364(7) .
C4"B C5"B 1.367(7) .
C4B H4B 0.9300 .
C4B C5B 1.393(7) .
C4B C3B 1.373(7) .
C3"A H3"A 0.9300 .
C3"A C4"A 1.388(8) .
C5B H5B 0.9300 .
C3"B H3"B 0.9300 .
C4A H4A 0.9300 .
C33A H33A 0.9600 .
C33A H33B 0.9600 .
C33A H33C 0.9600 .
C3B H3B 0.9300 .
C33B H33D 0.9600 .
C33B H33E 0.9600 .
C33B H33F 0.9600 .
C5"B H5"B 0.9300 .
C34B H34A 0.9600 .
C34B H34B 0.9600 .
C34B H34C 0.9600 .
C28A H28A 0.9600 .
C28A H28B 0.9600 .
C28A H28C 0.9600 .
C28D H28D 0.9600 .
C28D H28E 0.9600 .
C28D H28F 0.9600 .
C4"A H4"A 0.9300 .
C30A H30A 0.9600 .
C30A H30B 0.9600 .
C30A H30C 0.9600 .
C26B H26D 0.9600 .
C26B H26E 0.9600 .
C26B H26F 0.9600 .
C26B C24B 1.551(10) .
C26D H26G 0.9600 .
C26D H26H 0.9600 .
C26D H26I 0.9600 .
C32A H32D 0.9600 .
C32A H32E 0.9600 .
C32A H32F 0.9600 .
C29B H29A 0.9600 .
C29B H29B 0.9600 .
C29B H29C 0.9600 .
C29A H29D 0.9600 .
C29A H29E 0.9600 .
C29A H29F 0.9600 .
C30B H30D 0.9600 .
C30B H30E 0.9600 .
C30B H30F 0.9600 .
F4A B15A 1.329(8) .
F3A B15A 1.330(8) .
F2B B1 1.340(9) .
F1A B15A 1.338(9) .
C30D H30G 0.9600 .
C30D H30H 0.9600 .
C30D H30I 0.9600 .
C28B H28G 0.9600 .
C28B H28H 0.9600 .
C28B H28I 0.9600 .
C29D H29G 0.9600 .
C29D H29H 0.9600 .
C29D H29I 0.9600 .
C34A H34D 0.9600 .
C34A H34E 0.9600 .
C34A H34F 0.9600 .
B1 F1B 1.338(10) .
B1 F4B 1.336(9) .
B1 F3B 1.331(9) .
B15A F2A 1.335(9) .
C25B H25D 0.9600 .
C25B H25E 0.9600 .
C25B H25F 0.9600 .
C23D C25D 1.566(12) .
C25D H25G 0.9600 .
C25D H25H 0.9600 .
C25D H25I 0.9600 .
C26C H26J 0.9600 .
C26C H26K 0.9600 .
C26C H26L 0.9600 .
C26C C24C 1.56(2) .
C24C C23C 1.50(2) .
C23C C25C 1.504(19) .
C25C H25J 0.9600 .
C25C H25K 0.9600 .
C25C H25L 0.9600 .
O43 H43 0.8200 .
O43 C43 1.336(16) .
O41 H41 0.8200 .
O41 C41 1.343(16) .
O39 H39 0.8200 .
O39 C39 1.467(12) .
C41 H41A 0.9600 .
C41 H41B 0.9600 .
C41 H41C 0.9600 .
O40 C40 1.492(13) .
O40 F7A 1.350(13) 2_565
O50 H50A 0.8505 .
O50 H50B 0.8510 .
C47 H47A 0.9600 .
C47 H47B 0.9600 .
C47 H47C 0.9600 .
C47 O47 1.454(12) .
C39 H39A 0.9600 .
C39 H39B 0.9600 .
C39 H39C 0.9600 .
C43 H43A 0.9600 .
C43 H43B 0.9600 .
C43 H43C 0.9600 .
C33C H33G 0.9600 .
C33C H33H 0.9600 .
C33C H33I 0.9600 .
C34C H34G 0.9600 .
C34C H34H 0.9600 .
C34C H34I 0.9600 .
C32C H32G 0.9600 .
C32C H32H 0.9600 .
C32C H32I 0.9600 .
O49A O49B 1.58(3) .
C30C H30J 0.9600 .
C30C H30K 0.9600 .
C30C H30L 0.9600 .
C29C H29J 0.9600 .
C29C H29K 0.9600 .
C29C H29L 0.9600 .
C28C H28J 0.9600 .
C28C H28K 0.9600 .
C28C H28L 0.9600 .
C40 H40A 0.9600 .
C40 H40B 0.9600 .
C40 H40C 0.9600 .
C33D H33J 0.9600 .
C33D H33K 0.9600 .
C33D H33L 0.9600 .
C32D H32J 0.9600 .
C32D H32K 0.9600 .
C32D H32L 0.9600 .
C34D H34J 0.9600 .
C34D H34K 0.9600 .
C34D H34L 0.9600 .
O42 H42 0.8200 .
O42 C42 1.451(15) .
O44 H44 0.8200 .
O44 C44 1.451(13) .
C42 H42A 0.9600 .
C42 H42B 0.9600 .
C42 H42C 0.9600 .
C44 H44A 0.9600 .
C44 H44B 0.9600 .
C44 H44C 0.9600 .
O45 H45 0.8200 .
O45 C45 1.459(15) .
C45 H45A 0.9600 .
C45 H45B 0.9600 .
C45 H45C 0.9600 .
O48 H48A 0.8810 .
O48 H48B 0.9679 .
B2 F5A 1.365(8) .
B2 F6A 1.347(8) .
B2 F7A 1.354(9) .
B2 F8A 1.304(8) .
F7A O40 1.350(13) 2_565
O46 H46 0.8200 .
O46 C46 1.448(15) .
C46 H46A 0.9600 .
C46 H46B 0.9600 .
C46 H46C 0.9600 .
O47 H47 0.8200 .

loop_
_geom_hbond_atom_site_label_D
_geom_hbond_atom_site_label_H
_geom_hbond_atom_site_label_A
_geom_hbond_distance_DH
_geom_hbond_distance_HA
_geom_hbond_distance_DA
_geom_hbond_angle_DHA
O43 H43 F3A 0.82 2.55 3.244(13) 142.8
O41 H41 Cl1 0.82 2.57 3.377(12) 168.8
